data_7033680
loop_
_publ_author_name
'Kaur, Gurpreet'
'Polson, Matthew I. J.'
'Hartshorn, Richard M.'

_publ_section_title
;
 Deliberate boxes and accidental wheels.
;
_journal_issue 9
_journal_name_full 'Dalton transactions (Cambridge, England : 2003)'
_journal_page_first 4200
_journal_page_last 4206
_journal_paper_doi 10.1039/c4dt03089c
_journal_volume 44
_journal_year 2015
_chemical_formula_moiety 'C280 H245.8 Br2.1 N50 Ni10 O7.9, 17.9(Br), 46(O)'
_chemical_formula_sum 'C280 H245.8 Br20 N50 Ni10 O53.9'
_chemical_formula_weight 7358.75
_chemical_name_systematic
;
 ?
;
_space_group_crystal_system triclinic
_space_group_IT_number 2
_space_group_name_Hall '-P 1'
_space_group_name_H-M_alt 'P -1'
_symmetry_space_group_name_Hall '-P 1'
_symmetry_space_group_name_H-M 'P -1'
_atom_sites_solution_hydrogens mixed
_atom_sites_solution_primary direct
_audit_creation_date 2014-03-28
_audit_creation_method
;
Olex2 1.2
(compiled 2014.03.20 svn.r2914 for OlexSys, GUI svn.r4813)
;
_audit_update_record
;
2015-01-16 deposited with the CCDC.
2015-01-16 downloaded from the CCDC.
;
_cell_angle_alpha 65.062(3)
_cell_angle_beta 85.547(2)
_cell_angle_gamma 82.033(2)
_cell_formula_units_Z 1
_cell_length_a 16.9013(4)
_cell_length_b 25.0753(7)
_cell_length_c 26.0861(7)
_cell_measurement_reflns_used 31661
_cell_measurement_temperature 286.13(10)
_cell_measurement_theta_max 73.8040
_cell_measurement_theta_min 3.0770
_cell_volume 9925.6(5)
_computing_cell_refinement
;
CrysAlisPro, Agilent Technologies,
Version 1.171.36.28 (release 01-02-2013 CrysAlis171 .NET)
(compiled Feb  1 2013,16:14:44)
;
_computing_data_collection
;
CrysAlisPro, Agilent Technologies,
Version 1.171.36.28 (release 01-02-2013 CrysAlis171 .NET)
(compiled Feb  1 2013,16:14:44)
;
_computing_data_reduction
;
CrysAlisPro, Agilent Technologies,
Version 1.171.36.28 (release 01-02-2013 CrysAlis171 .NET)
(compiled Feb  1 2013,16:14:44)
;
_computing_molecular_graphics 'Olex2 (Dolomanov et al., 2009)'
_computing_publication_material 'Olex2 (Dolomanov et al., 2009)'
_computing_structure_refinement 'ShelXL (Sheldrick, 2008)'
_computing_structure_solution 'ShelXS (Sheldrick, 2008)'
_diffrn_ambient_temperature 286.13(10)
_diffrn_detector_area_resol_mean 21.3001
_diffrn_measured_fraction_theta_full 0.969
_diffrn_measured_fraction_theta_max 0.969
_diffrn_measurement_details
;
  1 omega -114.00  -10.00   1.0000    7.0000
omega____ theta____ kappa____ phi______ frames
    -      -40.0313  -57.0000  -30.0000 104

  2 omega  -11.00   15.00   1.0000    7.0000
omega____ theta____ kappa____ phi______ frames
    -      -40.0313   38.0000 -150.0000 26

  3 omega -116.00  -16.00   1.0000    7.0000
omega____ theta____ kappa____ phi______ frames
    -      -40.0313  -38.0000 -150.0000 100

  4 omega  -92.00   -4.00   1.0000    7.0000
omega____ theta____ kappa____ phi______ frames
    -      -40.0313  125.0000  120.0000 88

  5 omega  -47.00   35.00   1.0000    7.0000
omega____ theta____ kappa____ phi______ frames
    -      -40.0313   38.0000  120.0000 82

  6 omega   48.00   86.00   1.0000    7.0000
omega____ theta____ kappa____ phi______ frames
    -       40.0313 -125.0000   30.0000 38

  7 omega   28.00  104.00   1.0000   35.0000
omega____ theta____ kappa____ phi______ frames
    -      107.7801  -94.0000   30.0000 76

  8 omega   43.00   91.00   1.0000   35.0000
omega____ theta____ kappa____ phi______ frames
    -      107.7801  -30.0000 -150.0000 48

  9 omega   30.00   91.00   1.0000   35.0000
omega____ theta____ kappa____ phi______ frames
    -      107.7801  -30.0000    0.0000 61

 10 omega   79.00  117.00   1.0000   35.0000
omega____ theta____ kappa____ phi______ frames
    -      107.7801 -125.0000  -30.0000 38

 11 omega   47.00  141.00   1.0000   35.0000
omega____ theta____ kappa____ phi______ frames
    -      107.7801  -77.0000   60.0000 94

 12 omega   30.00   85.00   1.0000   35.0000
omega____ theta____ kappa____ phi______ frames
    -      107.7801  -30.0000  -90.0000 55

 13 omega   90.00  177.00   1.0000   35.0000
omega____ theta____ kappa____ phi______ frames
    -      107.7801   30.0000  -90.0000 87

 14 omega   61.00   89.00   1.0000   35.0000
omega____ theta____ kappa____ phi______ frames
    -      107.7801  -30.0000   30.0000 28

 15 omega   96.00  111.00   1.0000   35.0000
omega____ theta____ kappa____ phi______ frames
    -      107.7801 -125.0000 -150.0000 15

 16 omega   30.00   73.00   1.0000   35.0000
omega____ theta____ kappa____ phi______ frames
    -      107.7801  -30.0000  150.0000 43

 17 omega   77.00  178.00   1.0000   35.0000
omega____ theta____ kappa____ phi______ frames
    -      107.7801   30.0000 -180.0000 101

 18 omega   36.00  108.00   1.0000   35.0000
omega____ theta____ kappa____ phi______ frames
    -      107.7801  -77.0000  -90.0000 72

 19 omega   81.00  141.00   1.0000   35.0000
omega____ theta____ kappa____ phi______ frames
    -      107.7801  -77.0000  120.0000 60

 20 omega -114.00  -10.00   1.0000    7.0000
omega____ theta____ kappa____ phi______ frames
    -      -40.0313  -57.0000   90.0000 104

 21 omega -119.00   -6.00   1.0000    7.0000
omega____ theta____ kappa____ phi______ frames
    -      -40.0313  -77.0000 -150.0000 113

 22 omega  -50.00   36.00   1.0000    7.0000
omega____ theta____ kappa____ phi______ frames
    -      -40.0313   38.0000 -120.0000 86

 23 omega    1.00   82.00   1.0000    7.0000
omega____ theta____ kappa____ phi______ frames
    -       40.0313  -99.0000   90.0000 81

 24 omega    1.00   82.00   1.0000    7.0000
omega____ theta____ kappa____ phi______ frames
    -       40.0313  -99.0000  -30.0000 81
;
_diffrn_measurement_device_type 'SuperNova, Dual, Cu at zero, Atlas'
_diffrn_measurement_method '\w scans'
_diffrn_orient_matrix_UB_11 0.0164326000
_diffrn_orient_matrix_UB_12 -0.0403065000
_diffrn_orient_matrix_UB_13 -0.0316934000
_diffrn_orient_matrix_UB_21 -0.0365219000
_diffrn_orient_matrix_UB_22 0.0506928000
_diffrn_orient_matrix_UB_23 -0.0536798000
_diffrn_orient_matrix_UB_31 0.0828927000
_diffrn_orient_matrix_UB_32 0.0214516000
_diffrn_orient_matrix_UB_33 -0.0189148000
_diffrn_radiation_monochromator mirror
_diffrn_radiation_type CuK\a
_diffrn_radiation_wavelength 1.54184
_diffrn_reflns_av_R_equivalents 0.0378
_diffrn_reflns_av_unetI/netI 0.0396
_diffrn_reflns_Laue_measured_fraction_full 0.969
_diffrn_reflns_Laue_measured_fraction_max 0.969
_diffrn_reflns_limit_h_max 20
_diffrn_reflns_limit_h_min -15
_diffrn_reflns_limit_k_max 29
_diffrn_reflns_limit_k_min -31
_diffrn_reflns_limit_l_max 30
_diffrn_reflns_limit_l_min -32
_diffrn_reflns_number 89188
_diffrn_reflns_point_group_measured_fraction_full 0.969
_diffrn_reflns_point_group_measured_fraction_max 0.969
_diffrn_reflns_theta_full 73.500
_diffrn_reflns_theta_max 73.500
_diffrn_reflns_theta_min 2.640
_diffrn_source 'SuperNova (Cu) X-ray Source'
_exptl_absorpt_coefficient_mu 3.365
_exptl_absorpt_correction_T_max 1.468
_exptl_absorpt_correction_T_min 0.637
_exptl_absorpt_correction_type gaussian
_exptl_absorpt_process_details
;
CrysAlisPro, Agilent Technologies,
Version 1.171.36.28 (release 01-02-2013 CrysAlis171 .NET)
(compiled Feb  1 2013,16:14:44)
Numerical absorption correction based on gaussian integration over
            a multifaceted crystal model
;
_exptl_crystal_colour green
_exptl_crystal_colour_primary green
_exptl_crystal_density_diffrn 1.231
_exptl_crystal_description irregular
_exptl_crystal_F_000 3687
_exptl_crystal_size_max 0.3128
_exptl_crystal_size_mid 0.1667
_exptl_crystal_size_min 0.0883
_refine_diff_density_max 5.591
_refine_diff_density_min -2.162
_refine_diff_density_rms 0.175
_refine_ls_extinction_method none
_refine_ls_goodness_of_fit_ref 1.366
_refine_ls_hydrogen_treatment constr
_refine_ls_matrix_type full
_refine_ls_number_parameters 1828
_refine_ls_number_reflns 38714
_refine_ls_number_restraints 0
_refine_ls_restrained_S_all 1.366
_refine_ls_R_factor_all 0.1149
_refine_ls_R_factor_gt 0.1000
_refine_ls_shift/su_max 0.002
_refine_ls_shift/su_mean 0.000
_refine_ls_structure_factor_coef Fsqd
_refine_ls_weighting_details
;
 w=1/[\s^2^(Fo^2^)+(0.2000P)^2^]
 where P=(Fo^2^+2Fc^2^)/3
;
_refine_ls_weighting_scheme calc
_refine_ls_wR_factor_gt 0.3087
_refine_ls_wR_factor_ref 0.3323
_reflns_Friedel_coverage 0.000
_reflns_number_gt 29908
_reflns_number_total 38714
_reflns_threshold_expression 'I > 2\s(I)'
_cod_data_source_file c4dt03089c2.cif
_cod_data_source_block gka39a
_cod_depositor_comments 'Adding full bibliography for 7033678--7033682.cif.'
_cod_original_formula_sum 'C280 H245.80 Br20 N50 Ni10 O53.90'
_cod_database_code 7033680
_shelxl_version_number 2013-2
_chemical_oxdiff_formula C140H245N25NI5BR5O60
_shelx_space_group_comment
;
The symmetry employed for this shelxl refinement is uniquely defined
by the following loop, which should always be used as a source of
symmetry information in preference to the above space-group names.
They are only intended as comments.
;
_reflns_odcompleteness_completeness 99.68
_reflns_odcompleteness_iscentric 1
_reflns_odcompleteness_theta 66.97
_olex2_refinement_description
;
1. Fixed Uiso
 At 1.2 times of:
  All C(H) groups, All C(H,H) groups, All N(H) groups
 At 1.5 times of:
  All O(H,H) groups
2. Others
 Fixed Sof: Br3(0.9) Br17(0.5) Br4(0.4) O72(0.95) H72A(0.95) H72B(0.95)
 Br19(0.9) Br6(0.8) Br7(0.4) Br8(0.3) Br9(0.3) Br39(0.3) Br10(0.25) Br14(0.3)
 Br12(0.3) Br73(0.05) Br13(0.3)
3.a Rotating group:
 O72(H72A,H72B), O109(H10A,H10B), O144(H14A,H14B), O38(H38A,H38B)
3.b Ternary CH refined with riding coordinates:
 N100(H100), N63(H63), N135(H135), N29(H29), N171(H171)
3.c Secondary CH2 refined with riding coordinates:
 C134(H13A,H13B), C99(H99A,H99B), C62(H62A,H62B), C170(H17A,H17B), C172(H17C,
 H17D), C28(H28A,H28B), C101(H10C,H10D), C136(H13C,H13D), C64(H64A,H64B),
 C30(H30A,H30B)
3.d Aromatic/amide H refined with riding coordinates:
 C118(H118), C82(H82), C61(H61), C48(H48), C96(H96), C11(H11), C120(H120),
 C47(H47), C13(H13), C123(H123), C129(H129), C60(H60), C84(H84), C77(H77),
 C112(H112), C94(H94), C58(H58), C126(H126), C168(H168), C25(H25), C17(H17),
 C95(H95), C44(H44), C131(H131), C18(H18), C159(H159), C78(H78), C19(H19),
 C23(H23), C79(H79), C165(H165), C153(H153), C76(H76), C69(H69), C97(H97),
 C125(H125), C155(H155), C106(H106), C162(H162), C132(H132), C113(H113),
 C55(H55), C167(H167), C24(H24), C26(H26), C20(H20), C130(H130), C166(H166),
 C114(H114), C52(H52), C115(H115), C89(H89), C59(H59), C161(H161), C68(H68),
 C150(H150), C148(H148), C8(H8), C53(H53), C124(H124), C54(H54), C91(H91),
 C88(H88), C105(H105), C147(H147), C42(H42), C41(H41), C34(H34), C5(H5),
 C175(H175), C66(H66), C6(H6), C160(H160), C43(H43), C177(H177), C103(H103),
 C35(H35), C33(H33), C90(H90), C149(H149), C32(H32), C176(H176), C139(H139),
 C104(H104), C67(H67), C7(H7), C141(H141), C138(H138), C174(H174), C140(H140)
;

loop_
_space_group_symop_operation_xyz
'x, y, z'
'-x, -y, -z'

loop_
_atom_site_label
_atom_site_type_symbol
_atom_site_fract_x
_atom_site_fract_y
_atom_site_fract_z
_atom_site_U_iso_or_equiv
_atom_site_adp_type
_atom_site_occupancy
_atom_site_site_symmetry_order
_atom_site_calc_flag
_atom_site_refinement_flags_posn
_atom_site_refinement_flags_adp
_atom_site_refinement_flags_occupancy
_atom_site_disorder_assembly
_atom_site_disorder_group
Br2 Br 1.06225(5) 0.12355(3) 1.34520(3) 0.05541(19) Uani 1 1 d . . . . .
Ni10 Ni 0.76085(5) 0.38252(3) 0.72720(3) 0.02904(19) Uani 1 1 d . . . . .
Br18 Br 0.67240(5) 0.38359(3) 0.97814(3) 0.05449(19) Uani 1 1 d . . . . .
Ni1 Ni 1.11518(5) 0.01860(4) 1.34831(4) 0.0327(2) Uani 1 1 d . . . . .
Br11 Br 0.53494(4) 0.30951(4) 0.83469(4) 0.0613(2) Uani 1 1 d . . . . .
Ni71 Ni 1.11870(5) 0.37579(3) 0.96372(4) 0.02993(19) Uani 1 1 d . . . . .
Ni37 Ni 0.68892(5) 0.23795(4) 1.16018(4) 0.0325(2) Uani 1 1 d . . . . .
Ni14 Ni 1.20777(6) 0.24602(4) 0.60801(4) 0.0377(2) Uani 1 1 d . . . . .
Br3 Br 0.37010(5) 0.93250(4) 0.31342(5) 0.0666(3) Uani 0.9 1 d . . . . .
Br1 Br 1.0000 0.0000 1.0000 0.0853(4) Uani 1 2 d S T P . .
Br17 Br 0.67183(12) 0.98925(7) 0.38002(7) 0.0678(4) Uani 0.5 1 d . . . . .
Br4 Br 0.67373(13) 0.55932(8) 0.80499(10) 0.0631(5) Uani 0.4 1 d . . . . .
N86 N 1.0407(3) 0.33700(17) 0.94151(17) 0.0293(8) Uani 1 1 d . . . . .
N7 N 0.8642(2) 0.32981(17) 0.74717(17) 0.0280(8) Uani 1 1 d . . . . .
N75 N 1.0112(2) 0.39717(17) 1.00203(18) 0.0300(8) Uani 1 1 d . . . . .
N56 N 0.7689(3) 0.24075(19) 1.21737(18) 0.0352(9) Uani 1 1 d . . . . .
N107 N 0.6557(3) 0.43828(18) 0.70956(19) 0.0347(9) Uani 1 1 d . . . . .
N70 N 1.2003(3) 0.41194(19) 0.9905(2) 0.0356(9) Uani 1 1 d . . . . .
O72 O 1.0910(3) 0.45479(18) 0.8933(2) 0.0362(9) Uani 0.95 1 d . . . A 1
H72A H 1.0956 0.4499 0.8611 0.054 Uiso 0.95 1 d GR . . A 1
H72B H 1.0408 0.4710 0.8952 0.054 Uiso 0.95 1 d GR . . A 1
N50 N 0.7956(3) 0.22194(18) 1.12704(17) 0.0317(8) Uani 1 1 d . . . . .
N111 N 0.8385(3) 0.43979(18) 0.73251(18) 0.0327(8) Uani 1 1 d . . . . .
N40 N 0.6556(3) 0.23085(19) 1.08790(18) 0.0339(9) Uani 1 1 d . . . . .
N163 N 1.1009(3) 0.30330(19) 0.57650(19) 0.0375(9) Uani 1 1 d . . . . .
N157 N 1.1248(3) 0.19619(19) 0.65514(19) 0.0351(9) Uani 1 1 d . . . . .
N21 N 1.1719(3) 0.06302(18) 1.27031(19) 0.0339(9) Uani 1 1 d . . . . .
N15 N 1.0298(3) 0.03217(18) 1.29443(17) 0.0313(8) Uani 1 1 d . . . . .
O109 O 0.7930(3) 0.40598(19) 0.64257(16) 0.0426(9) Uani 1 1 d . . . . .
H10A H 0.7619 0.3924 0.6273 0.064 Uiso 1 1 d GR . . . .
H10B H 0.7889 0.4440 0.6245 0.064 Uiso 1 1 d GR . . . .
N4 N 1.0200(3) -0.0191(2) 1.40381(18) 0.0349(9) Uani 1 1 d . . . . .
O144 O 1.1986(3) 0.2134(2) 0.5476(2) 0.0594(12) Uani 1 1 d . . . . .
H14A H 1.2055 0.2406 0.5111 0.089 Uiso 1 1 d GR . . . .
H14B H 1.2360 0.1817 0.5519 0.089 Uiso 1 1 d GR . . . .
C49 C 0.8625(3) 0.2203(2) 1.1519(2) 0.0321(10) Uani 1 1 d . . . . .
C156 C 1.0485(3) 0.2174(2) 0.6459(2) 0.0331(10) Uani 1 1 d . . . . .
N92 N 1.1910(3) 0.33882(19) 0.91454(19) 0.0342(9) Uani 1 1 d . . . . .
C98 C 0.7996(3) 0.2729(2) 0.87581(19) 0.0278(9) Uani 1 1 d . . . . .
N146 N 1.2785(3) 0.1665(2) 0.6570(2) 0.0383(10) Uani 1 1 d . . . . .
N100 N 0.7144(2) 0.36249(18) 0.81103(17) 0.0302(8) Uani 1 1 d . . . . .
H100 H 0.6759 0.3341 0.8183 0.036 Uiso 1 1 calc R . . . .
C10 C 0.9578(3) 0.0146(2) 1.3145(2) 0.0301(9) Uani 1 1 d . . . . .
N178 N 1.2025(3) -0.0007(2) 1.40622(19) 0.0380(9) Uani 1 1 d . . . . .
C118 C 1.0042(3) 0.3179(2) 0.76076(19) 0.0287(9) Uani 1 1 d . . . . .
H118 H 1.0499 0.3341 0.7619 0.034 Uiso 1 1 calc R . . . .
C169 C 0.8802(3) 0.0799(2) 0.7282(2) 0.0317(10) Uani 1 1 d . . . . .
C93 C 0.8761(3) 0.2488(2) 0.89883(18) 0.0272(9) Uani 1 1 d . . . . .
C121 C 0.8671(3) 0.2742(2) 0.7516(2) 0.0300(9) Uani 1 1 d . . . . .
N127 N 0.7285(3) 0.30333(17) 0.72877(17) 0.0303(8) Uani 1 1 d . . . . .
C82 C 0.9071(3) 0.3175(2) 0.9410(2) 0.0281(9) Uani 1 1 d . . . . .
H82 H 0.8533 0.3232 0.9503 0.034 Uiso 1 1 calc R . . . .
C61 C 1.1579(3) 0.1971(2) 1.0234(2) 0.0383(11) Uani 1 1 d . . . . .
H61 H 1.2042 0.2147 1.0196 0.046 Uiso 1 1 calc R . . . .
C158 C 1.0342(3) 0.2798(2) 0.6039(2) 0.0364(11) Uani 1 1 d . . . . .
C45 C 0.9429(3) 0.2035(2) 1.0792(2) 0.0308(9) Uani 1 1 d . . . . .
N36 N 0.5820(3) 0.2525(2) 1.1984(2) 0.0387(9) Uani 1 1 d . . . . .
C48 C 0.9372(3) 0.2115(2) 1.1291(2) 0.0319(10) Uani 1 1 d . . . . .
H48 H 0.9831 0.2108 1.1469 0.038 Uiso 1 1 calc R . . . .
C46 C 0.7984(3) 0.2151(2) 1.0788(2) 0.0340(10) Uani 1 1 d . . . . .
C116 C 0.9141(3) 0.4128(2) 0.7482(2) 0.0317(10) Uani 1 1 d . . . . .
N63 N 1.1526(3) 0.30350(18) 1.04279(18) 0.0326(8) Uani 1 1 d . . . . .
H63 H 1.2018 0.2817 1.0356 0.039 Uiso 1 1 calc R . . . .
C85 C 1.0656(3) 0.3064(2) 0.91087(19) 0.0278(9) Uani 1 1 d . . . . .
C14 C 1.0453(3) 0.06049(19) 1.2388(2) 0.0293(9) Uani 1 1 d . . . . .
C96 C 0.7785(4) 0.1745(2) 0.8870(2) 0.0380(11) Uani 1 1 d . . . . .
H96 H 0.7454 0.1496 0.8834 0.046 Uiso 1 1 calc R . . . .
C11 C 0.8964(3) 0.0270(2) 1.2779(2) 0.0292(9) Uani 1 1 d . . . . .
H11 H 0.8459 0.0165 1.2921 0.035 Uiso 1 1 calc R . . . .
O38 O 0.6922(3) 0.32895(19) 1.11346(19) 0.0510(10) Uani 1 1 d . . . . .
H38A H 0.6852 0.3396 1.0769 0.076 Uiso 1 1 d GR . . . .
H38B H 0.6543 0.3501 1.1248 0.076 Uiso 1 1 d GR . . . .
C154 C 1.0099(3) 0.1245(2) 0.7146(2) 0.0304(9) Uani 1 1 d . . . . .
N135 N 1.2280(3) 0.28575(18) 0.66331(19) 0.0328(8) Uani 1 1 d . . . . .
H135 H 1.2767 0.2641 0.6840 0.039 Uiso 1 1 calc R . . . .
C152 C 1.1483(3) 0.1411(2) 0.6928(2) 0.0362(11) Uani 1 1 d . . . . .
C117 C 0.9297(3) 0.3514(2) 0.75232(19) 0.0292(9) Uani 1 1 d . . . . .
C122 C 0.7900(3) 0.2590(2) 0.7418(2) 0.0309(9) Uani 1 1 d . . . . .
C120 C 0.9392(3) 0.2373(2) 0.7637(2) 0.0308(9) Uani 1 1 d . . . . .
H120 H 0.9407 0.1980 0.7692 0.037 Uiso 1 1 calc R . . . .
N29 N 0.6679(2) 0.14923(18) 1.21316(18) 0.0316(8) Uani 1 1 d . . . . .
H29 H 0.6297 0.1384 1.1938 0.038 Uiso 1 1 calc R . . . .
C47 C 0.8705(3) 0.2049(2) 1.0538(2) 0.0305(9) Uani 1 1 d . . . . .
H47 H 0.8718 0.1991 1.0208 0.037 Uiso 1 1 calc R . . . .
N171 N 1.1708(3) -0.06485(19) 1.35259(19) 0.0338(9) Uani 1 1 d . . . . .
H171 H 1.2193 -0.0567 1.3287 0.041 Uiso 1 1 calc R . . . .
C9 C 0.9528(3) -0.0162(2) 1.3764(2) 0.0358(10) Uani 1 1 d . . . . .
C13 C 0.9866(3) 0.07180(19) 1.19985(19) 0.0293(9) Uani 1 1 d . . . . .
H13 H 0.9979 0.0901 1.1613 0.035 Uiso 1 1 calc R . . . .
C214 C 0.7175(3) 0.2190(2) 1.0569(2) 0.0340(10) Uani 1 1 d . . . . .
C123 C 0.7790(3) 0.2033(2) 0.7466(2) 0.0351(10) Uani 1 1 d . . . . .
H123 H 0.8212 0.1731 0.7566 0.042 Uiso 1 1 calc R . . . .
C119 C 1.0086(3) 0.2588(2) 0.76754(19) 0.0279(9) Uani 1 1 d . . . . .
C57 C 1.0201(3) 0.1885(2) 1.0533(2) 0.0315(9) Uani 1 1 d . . . . .
C129 C 1.0807(3) 0.1646(2) 0.8312(2) 0.0363(11) Uani 1 1 d . . . . .
H129 H 1.0313 0.1553 0.8487 0.044 Uiso 1 1 calc R . . . .
C83 C 0.9321(3) 0.28383(19) 0.91065(19) 0.0282(9) Uani 1 1 d . . . . .
C60 C 1.1588(3) 0.1530(2) 1.0037(2) 0.0399(11) Uani 1 1 d . . . . .
H60 H 1.2047 0.1421 0.9867 0.048 Uiso 1 1 calc R . . . .
C84 C 1.0136(3) 0.2776(2) 0.8963(2) 0.0306(9) Uani 1 1 d . . . . .
H84 H 1.0323 0.2542 0.8771 0.037 Uiso 1 1 calc R . . . .
C81 C 0.9630(3) 0.34266(19) 0.9574(2) 0.0283(9) Uani 1 1 d . . . . .
C128 C 1.0854(3) 0.2183(2) 0.7839(2) 0.0323(10) Uani 1 1 d . . . . .
C77 C 0.9317(3) 0.4304(3) 1.0651(3) 0.0408(12) Uani 1 1 d . . . . .
H77 H 0.9271 0.4503 1.0885 0.049 Uiso 1 1 calc R . . . .
C112 C 0.8203(3) 0.4958(2) 0.7261(2) 0.0375(11) Uani 1 1 d . . . . .
H112 H 0.7698 0.5149 0.7134 0.045 Uiso 1 1 calc R . . . .
C94 C 0.9031(3) 0.1892(2) 0.9145(2) 0.0334(10) Uani 1 1 d . . . . .
H94 H 0.9541 0.1742 0.9288 0.040 Uiso 1 1 calc R . . . .
C58 C 1.0223(3) 0.1442(2) 1.0335(2) 0.0352(10) Uani 1 1 d . . . . .
H58 H 0.9763 0.1265 1.0365 0.042 Uiso 1 1 calc R . . . .
C80 C 0.9480(3) 0.37383(19) 0.9945(2) 0.0302(9) Uani 1 1 d . . . . .
C126 C 0.6571(3) 0.2932(2) 0.7195(2) 0.0359(10) Uani 1 1 d . . . . .
H126 H 0.6156 0.3239 0.7105 0.043 Uiso 1 1 calc R . . . .
C134 C 1.1664(3) 0.2902(2) 0.7059(2) 0.0336(10) Uani 1 1 d . . . . .
H13A H 1.1151 0.3051 0.6876 0.040 Uiso 1 1 calc R . . . .
H13B H 1.1797 0.3186 0.7190 0.040 Uiso 1 1 calc R . . . .
C86 C 1.0911(3) 0.2155(2) 1.0481(2) 0.0312(9) Uani 1 1 d . . . . .
C164 C 0.9474(3) 0.08848(19) 0.7499(2) 0.0308(9) Uani 1 1 d . . . . .
C51 C 0.8469(3) 0.2295(2) 1.2054(2) 0.0341(10) Uani 1 1 d . . . . .
C16 C 1.1277(3) 0.0773(2) 1.2247(2) 0.0312(9) Uani 1 1 d . . . . .
C168 C 0.8184(3) 0.0520(2) 0.7655(2) 0.0361(10) Uani 1 1 d . . . . .
H168 H 0.7721 0.0476 0.7513 0.043 Uiso 1 1 calc R . . . .
C25 C 0.7394(4) 0.0646(2) 1.1020(2) 0.0435(13) Uani 1 1 d . . . . .
H25 H 0.7028 0.0639 1.0776 0.052 Uiso 1 1 calc R . . . .
C99 C 0.7674(3) 0.3372(2) 0.8599(2) 0.0295(9) Uani 1 1 d . . . . .
H99A H 0.7383 0.3405 0.8921 0.035 Uiso 1 1 calc R . . . .
H99B H 0.8121 0.3603 0.8513 0.035 Uiso 1 1 calc R . . . .
C17 C 1.1585(3) 0.1032(2) 1.1695(2) 0.0383(11) Uani 1 1 d . . . . .
H17 H 1.1269 0.1120 1.1387 0.046 Uiso 1 1 calc R . . . .
C22 C 0.8476(3) 0.0632(2) 1.1784(2) 0.0311(9) Uani 1 1 d . . . . .
C95 C 0.8536(3) 0.1516(2) 0.9087(2) 0.0349(10) Uani 1 1 d . . . . .
H95 H 0.8713 0.1117 0.9194 0.042 Uiso 1 1 calc R . . . .
C12 C 0.9095(3) 0.0551(2) 1.2197(2) 0.0300(9) Uani 1 1 d . . . . .
C44 C 0.7068(3) 0.2103(3) 1.0087(2) 0.0413(12) Uani 1 1 d . . . . .
H44 H 0.7505 0.2012 0.9886 0.050 Uiso 1 1 calc R . . . .
C131 C 1.2210(4) 0.1388(3) 0.8262(3) 0.0459(13) Uani 1 1 d . . . . .
H131 H 1.2667 0.1127 0.8406 0.055 Uiso 1 1 calc R . . . .
C18 C 1.2366(3) 0.1154(2) 1.1619(2) 0.0424(12) Uani 1 1 d . . . . .
H18 H 1.2582 0.1331 1.1256 0.051 Uiso 1 1 calc R . . . .
C133 C 1.1587(3) 0.2327(2) 0.7556(2) 0.0346(10) Uani 1 1 d . . . . .
C159 C 0.9582(4) 0.3118(2) 0.5923(3) 0.0429(12) Uani 1 1 d . . . . .
H159 H 0.9134 0.2948 0.6120 0.051 Uiso 1 1 calc R . . . .
C78 C 0.8663(3) 0.4052(3) 1.0582(3) 0.0426(12) Uani 1 1 d . . . . .
H78 H 0.8179 0.4078 1.0770 0.051 Uiso 1 1 calc R . . . .
C62 C 1.0959(3) 0.2598(2) 1.0728(2) 0.0328(10) Uani 1 1 d . . . . .
H62A H 1.0431 0.2808 1.0725 0.039 Uiso 1 1 calc R . . . .
H62B H 1.1115 0.2383 1.1120 0.039 Uiso 1 1 calc R . . . .
C27 C 0.7656(3) 0.0819(2) 1.1839(2) 0.0323(10) Uani 1 1 d . . . . .
N142 N 1.2890(3) 0.3005(3) 0.5607(2) 0.0471(11) Uani 1 1 d . . . . .
C19 C 1.2820(4) 0.1013(3) 1.2078(3) 0.0462(13) Uani 1 1 d . . . . .
H19 H 1.3351 0.1087 1.2032 0.055 Uiso 1 1 calc R . . . .
C170 C 0.8705(3) 0.1032(2) 0.6640(2) 0.0358(10) Uani 1 1 d . . . . .
H17A H 0.8407 0.1424 0.6502 0.043 Uiso 1 1 calc R . . . .
H17B H 0.9230 0.1070 0.6458 0.043 Uiso 1 1 calc R . . . .
C23 C 0.8735(3) 0.0477(2) 1.1331(2) 0.0330(10) Uani 1 1 d . . . . .
H23 H 0.9276 0.0365 1.1288 0.040 Uiso 1 1 calc R . . . .
C172 C 1.1978(4) -0.0987(3) 1.4110(2) 0.0429(12) Uani 1 1 d . . . . .
H17C H 1.2387 -0.1307 1.4127 0.051 Uiso 1 1 calc R . . . .
H17D H 1.1533 -0.1160 1.4354 0.051 Uiso 1 1 calc R . . . .
C28 C 0.7346(3) 0.1001(2) 1.2313(2) 0.0341(10) Uani 1 1 d . . . . .
H28A H 0.7162 0.0661 1.2628 0.041 Uiso 1 1 calc R . . . .
H28B H 0.7781 0.1124 1.2444 0.041 Uiso 1 1 calc R . . . .
C101 C 0.6673(3) 0.4181(2) 0.8079(2) 0.0355(10) Uani 1 1 d . . . . .
H10C H 0.7028 0.4444 0.8098 0.043 Uiso 1 1 calc R . . . .
H10D H 0.6300 0.4095 0.8397 0.043 Uiso 1 1 calc R . . . .
C79 C 0.8757(3) 0.3764(2) 1.0228(2) 0.0371(11) Uani 1 1 d . . . . .
H79 H 0.8336 0.3588 1.0180 0.044 Uiso 1 1 calc R . . . .
C165 C 0.9553(3) 0.0660(2) 0.8091(2) 0.0361(11) Uani 1 1 d . . . . .
H165 H 1.0012 0.0707 0.8236 0.043 Uiso 1 1 calc R . . . .
C153 C 1.0911(3) 0.1045(2) 0.7244(2) 0.0338(10) Uani 1 1 d . . . . .
H153 H 1.1068 0.0670 0.7520 0.041 Uiso 1 1 calc R . . . .
C76 C 1.0028(3) 0.4254(2) 1.0367(2) 0.0352(10) Uani 1 1 d . . . . .
H76 H 1.0461 0.4419 1.0416 0.042 Uiso 1 1 calc R . . . .
C136 C 1.2469(4) 0.3466(2) 0.6252(2) 0.0401(11) Uani 1 1 d . . . . .
H13C H 1.2748 0.3622 0.6460 0.048 Uiso 1 1 calc R . . . .
H13D H 1.1978 0.3725 0.6114 0.048 Uiso 1 1 calc R . . . .
C102 C 0.6227(3) 0.4477(2) 0.7538(2) 0.0372(11) Uani 1 1 d . . . . .
C65 C 1.2155(3) 0.3845(2) 1.0461(2) 0.0385(11) Uani 1 1 d . . . . .
C69 C 1.2372(4) 0.4597(2) 0.9588(3) 0.0443(13) Uani 1 1 d . . . . .
H69 H 1.2280 0.4785 0.9202 0.053 Uiso 1 1 calc R . . . .
C97 C 0.7513(3) 0.2344(2) 0.8703(2) 0.0349(10) Uani 1 1 d . . . . .
H97 H 0.7007 0.2490 0.8553 0.042 Uiso 1 1 calc R . . . .
C125 C 0.6414(4) 0.2394(3) 0.7226(3) 0.0444(12) Uani 1 1 d . . . . .
H125 H 0.5906 0.2339 0.7157 0.053 Uiso 1 1 calc R . . . .
C155 C 0.9882(3) 0.1820(2) 0.6734(2) 0.0327(10) Uani 1 1 d . . . . .
H155 H 0.9348 0.1961 0.6647 0.039 Uiso 1 1 calc R . . . .
C64 C 1.1732(3) 0.3304(2) 1.0797(2) 0.0385(11) Uani 1 1 d . . . . .
H64A H 1.2076 0.3017 1.1095 0.046 Uiso 1 1 calc R . . . .
H64B H 1.1249 0.3416 1.0973 0.046 Uiso 1 1 calc R . . . .
C137 C 1.2986(4) 0.3446(3) 0.5759(3) 0.0459(13) Uani 1 1 d . . . . .
C106 C 0.6192(4) 0.4644(2) 0.6597(2) 0.0402(11) Uani 1 1 d . . . . .
H106 H 0.6427 0.4579 0.6291 0.048 Uiso 1 1 calc R . . . .
C162 C 1.0927(4) 0.3589(3) 0.5364(2) 0.0460(13) Uani 1 1 d . . . . .
H162 H 1.1381 0.3755 0.5172 0.055 Uiso 1 1 calc R . . . .
C87 C 1.1531(3) 0.3066(2) 0.8962(2) 0.0354(10) Uani 1 1 d . . . . .
C132 C 1.2269(4) 0.1912(3) 0.7783(3) 0.0421(12) Uani 1 1 d . . . . .
H132 H 1.2766 0.1993 0.7608 0.050 Uiso 1 1 calc R . . . .
C113 C 0.8730(4) 0.5265(2) 0.7375(3) 0.0438(12) Uani 1 1 d . . . . .
H113 H 0.8583 0.5654 0.7330 0.053 Uiso 1 1 calc R . . . .
C55 C 0.7511(4) 0.2509(3) 1.2641(3) 0.0449(13) Uani 1 1 d . . . . .
H55 H 0.6975 0.2586 1.2730 0.054 Uiso 1 1 calc R . . . .
C167 C 0.8276(4) 0.0310(2) 0.8242(2) 0.0392(11) Uani 1 1 d . . . . .
H167 H 0.7868 0.0127 0.8487 0.047 Uiso 1 1 calc R . . . .
C24 C 0.8199(4) 0.0488(2) 1.0951(2) 0.0394(11) Uani 1 1 d . . . . .
H24 H 0.8378 0.0391 1.0652 0.047 Uiso 1 1 calc R . . . .
C26 C 0.7130(3) 0.0815(2) 1.1457(2) 0.0396(11) Uani 1 1 d . . . . .
H26 H 0.6588 0.0927 1.1494 0.047 Uiso 1 1 calc R . . . .
C20 C 1.2481(3) 0.0758(2) 1.2613(2) 0.0386(11) Uani 1 1 d . . . . .
H20 H 1.2791 0.0670 1.2924 0.046 Uiso 1 1 calc R . . . .
C130 C 1.1481(4) 0.1252(2) 0.8524(3) 0.0466(14) Uani 1 1 d . . . . .
H130 H 1.1443 0.0898 0.8841 0.056 Uiso 1 1 calc R . . . .
C166 C 0.8954(4) 0.0369(2) 0.8461(2) 0.0406(12) Uani 1 1 d . . . . .
H166 H 0.9013 0.0218 0.8850 0.049 Uiso 1 1 calc R . . . .
C114 C 0.9484(4) 0.4979(3) 0.7558(3) 0.0452(13) Uani 1 1 d . . . . .
H114 H 0.9852 0.5174 0.7641 0.054 Uiso 1 1 calc R . . . .
C52 C 0.9069(4) 0.2279(3) 1.2386(3) 0.0458(13) Uani 1 1 d . . . . .
H52 H 0.9600 0.2203 1.2288 0.055 Uiso 1 1 calc R . . . .
C115 C 0.9688(3) 0.4403(2) 0.7617(2) 0.0350(10) Uani 1 1 d . . . . .
H115 H 1.0189 0.4204 0.7747 0.042 Uiso 1 1 calc R . . . .
C89 C 1.2733(4) 0.2794(4) 0.8536(3) 0.0550(16) Uani 1 1 d . . . . .
H89 H 1.3010 0.2585 0.8343 0.066 Uiso 1 1 calc R . . . .
C59 C 1.0907(4) 0.1259(2) 1.0097(2) 0.0402(11) Uani 1 1 d . . . . .
H59 H 1.0909 0.0957 0.9979 0.048 Uiso 1 1 calc R . . . .
C161 C 1.0195(4) 0.3923(3) 0.5226(3) 0.0505(15) Uani 1 1 d . . . . .
H161 H 1.0159 0.4304 0.4939 0.061 Uiso 1 1 calc R . . . .
C68 C 1.2887(4) 0.4820(3) 0.9816(3) 0.0578(17) Uani 1 1 d . . . . .
H68 H 1.3140 0.5148 0.9585 0.069 Uiso 1 1 calc R . . . .
C150 C 1.2722(4) 0.0707(3) 0.7334(3) 0.0517(15) Uani 1 1 d . . . . .
H150 H 1.2415 0.0426 0.7591 0.062 Uiso 1 1 calc R . . . .
C151 C 1.2352(3) 0.1249(2) 0.6948(3) 0.0390(11) Uani 1 1 d . . . . .
C148 C 1.3989(4) 0.1024(4) 0.6921(4) 0.0617(18) Uani 1 1 d . . . . .
H148 H 1.4543 0.0955 0.6896 0.074 Uiso 1 1 calc R . . . .
C8 C 0.8867(4) -0.0425(3) 1.4055(2) 0.0451(13) Uani 1 1 d . . . . .
H8 H 0.8426 -0.0419 1.3861 0.054 Uiso 1 1 calc R . . . .
C53 C 0.8880(4) 0.2377(3) 1.2867(3) 0.0524(15) Uani 1 1 d . . . . .
H53 H 0.9275 0.2359 1.3105 0.063 Uiso 1 1 calc R . . . .
C124 C 0.7043(4) 0.1932(3) 0.7364(3) 0.0447(13) Uani 1 1 d . . . . .
H124 H 0.6961 0.1563 0.7387 0.054 Uiso 1 1 calc R . . . .
C54 C 0.8063(4) 0.2505(3) 1.2983(3) 0.0480(14) Uani 1 1 d . . . . .
H54 H 0.7911 0.2586 1.3296 0.058 Uiso 1 1 calc R . . . .
C91 C 1.2695(4) 0.3417(3) 0.9022(3) 0.0472(13) Uani 1 1 d . . . . .
H91 H 1.2961 0.3635 0.9153 0.057 Uiso 1 1 calc R . . . .
C88 C 1.1922(3) 0.2767(3) 0.8655(3) 0.0430(12) Uani 1 1 d . . . . .
H88 H 1.1643 0.2551 0.8530 0.052 Uiso 1 1 calc R . . . .
C105 C 0.5475(4) 0.5008(3) 0.6522(3) 0.0526(15) Uani 1 1 d . . . . .
H105 H 0.5233 0.5183 0.6172 0.063 Uiso 1 1 calc R . . . .
C147 C 1.3583(4) 0.1546(3) 0.6562(3) 0.0490(14) Uani 1 1 d . . . . .
H147 H 1.3877 0.1833 0.6298 0.059 Uiso 1 1 calc R . . . .
C42 C 0.5664(4) 0.2286(4) 1.0229(3) 0.0562(17) Uani 1 1 d . . . . .
H42 H 0.5142 0.2321 1.0118 0.067 Uiso 1 1 calc R . . . .
C41 C 0.5803(3) 0.2361(3) 1.0699(2) 0.0416(12) Uani 1 1 d . . . . .
H41 H 0.5371 0.2452 1.0903 0.050 Uiso 1 1 calc R . . . .
C31 C 0.5657(3) 0.2070(3) 1.2471(2) 0.0392(11) Uani 1 1 d . . . . .
C34 C 0.4644(4) 0.3093(4) 1.2125(4) 0.0618(19) Uani 1 1 d . . . . .
H34 H 0.4305 0.3446 1.1997 0.074 Uiso 1 1 calc R . . . .
C5 C 1.0197(4) -0.0446(3) 1.4600(2) 0.0431(12) Uani 1 1 d . . . . .
H5 H 1.0645 -0.0448 1.4787 0.052 Uiso 1 1 calc R . . . .
C30 C 0.6257(3) 0.1524(2) 1.2644(2) 0.0378(11) Uani 1 1 d . . . . .
H30A H 0.6642 0.1538 1.2894 0.045 Uiso 1 1 calc R . . . .
H30B H 0.5987 0.1174 1.2846 0.045 Uiso 1 1 calc R . . . .
C175 C 1.3178(4) -0.0400(4) 1.4881(3) 0.0618(18) Uani 1 1 d . . . . .
H175 H 1.3562 -0.0529 1.5158 0.074 Uiso 1 1 calc R . . . .
C66 C 1.2645(4) 0.4049(3) 1.0716(3) 0.0511(14) Uani 1 1 d . . . . .
H66 H 1.2728 0.3855 1.1103 0.061 Uiso 1 1 calc R . . . .
C6 C 0.9541(4) -0.0709(4) 1.4918(2) 0.0536(16) Uani 1 1 d . . . . .
H6 H 0.9557 -0.0891 1.5311 0.064 Uiso 1 1 calc R . . . .
C160 C 0.9507(4) 0.3692(3) 0.5513(3) 0.0502(14) Uani 1 1 d . . . . .
H160 H 0.9011 0.3918 0.5431 0.060 Uiso 1 1 calc R . . . .
C173 C 1.2309(4) -0.0584(3) 1.4308(2) 0.0439(12) Uani 1 1 d . . . . .
C43 C 0.6301(4) 0.2156(4) 0.9914(3) 0.0521(15) Uani 1 1 d . . . . .
H43 H 0.6211 0.2106 0.9590 0.063 Uiso 1 1 calc R . . . .
C177 C 1.2307(4) 0.0371(3) 1.4222(3) 0.0463(13) Uani 1 1 d . . . . .
H177 H 1.2108 0.0770 1.4056 0.056 Uiso 1 1 calc R . . . .
C103 C 0.5514(4) 0.4842(3) 0.7488(3) 0.0503(14) Uani 1 1 d . . . . .
H103 H 0.5296 0.4909 0.7796 0.060 Uiso 1 1 calc R . . . .
C35 C 0.5314(4) 0.3031(3) 1.1815(3) 0.0527(15) Uani 1 1 d . . . . .
H35 H 0.5424 0.3347 1.1478 0.063 Uiso 1 1 calc R . . . .
C33 C 0.4477(4) 0.2643(4) 1.2613(4) 0.065(2) Uani 1 1 d . . . . .
H33 H 0.4019 0.2681 1.2823 0.078 Uiso 1 1 calc R . . . .
C90 C 1.3128(4) 0.3142(3) 0.8711(3) 0.0551(16) Uani 1 1 d . . . . .
H90 H 1.3665 0.3186 0.8620 0.066 Uiso 1 1 calc R . . . .
C149 C 1.3546(4) 0.0593(3) 0.7331(4) 0.066(2) Uani 1 1 d . . . . .
H149 H 1.3803 0.0240 0.7592 0.079 Uiso 1 1 calc R . . . .
C32 C 0.5002(4) 0.2108(3) 1.2807(3) 0.0535(15) Uani 1 1 d . . . . .
H32 H 0.4907 0.1793 1.3150 0.064 Uiso 1 1 calc R . . . .
C176 C 1.2886(5) 0.0183(4) 1.4628(3) 0.0589(17) Uani 1 1 d . . . . .
H176 H 1.3077 0.0455 1.4728 0.071 Uiso 1 1 calc R . . . .
C139 C 1.3942(6) 0.3823(4) 0.5005(3) 0.074(3) Uani 1 1 d . . . . .
H139 H 1.4285 0.4102 0.4797 0.089 Uiso 1 1 calc R . . . .
C104 C 0.5127(4) 0.5106(3) 0.6976(3) 0.0558(16) Uani 1 1 d . . . . .
H104 H 0.4643 0.5344 0.6939 0.067 Uiso 1 1 calc R . . . .
C67 C 1.3019(4) 0.4552(3) 1.0386(3) 0.0557(17) Uani 1 1 d . . . . .
H67 H 1.3350 0.4701 1.0550 0.067 Uiso 1 1 calc R . . . .
C7 C 0.8869(4) -0.0697(4) 1.4643(3) 0.0575(17) Uani 1 1 d . . . . .
H7 H 0.8425 -0.0868 1.4847 0.069 Uiso 1 1 calc R . . . .
C141 C 1.3316(5) 0.2973(5) 0.5157(3) 0.073(3) Uani 1 1 d . . . . .
H141 H 1.3240 0.2677 0.5046 0.088 Uiso 1 1 calc R . . . .
C138 C 1.3509(5) 0.3856(4) 0.5467(3) 0.0577(17) Uani 1 1 d . . . . .
H138 H 1.3570 0.4154 0.5579 0.069 Uiso 1 1 calc R . . . .
C174 C 1.2895(4) -0.0796(3) 1.4722(3) 0.0544(15) Uani 1 1 d . . . . .
H174 H 1.3089 -0.1196 1.4886 0.065 Uiso 1 1 calc R . . . .
C140 C 1.3852(7) 0.3359(6) 0.4861(4) 0.096(4) Uani 1 1 d . . . . .
H140 H 1.4154 0.3314 0.4565 0.115 Uiso 1 1 calc R . . . .
Br5 Br 0.5000 0.5000 0.5000 0.0751(4) Uani 1 2 d S T P . .
Br19 Br 0.04837(6) 0.35435(4) 0.20517(5) 0.0713(3) Uani 0.9 1 d . . . . .
Br6 Br 0.04697(7) 0.45731(6) 0.62607(4) 0.0706(3) Uani 0.8 1 d . . . . .
Br7 Br 0.34661(12) 0.25504(13) 0.03181(10) 0.0784(7) Uani 0.4 1 d . . . . .
Br8 Br 0.78479(15) 0.25662(10) 0.58542(12) 0.0559(5) Uani 0.3 1 d . . . . .
Br9 Br 0.38642(15) 0.14594(12) 0.01035(13) 0.0603(6) Uani 0.3 1 d . . . . .
Br39 Br 0.50827(13) 0.10207(15) 0.19356(12) 0.0694(7) Uani 0.3 1 d . . . . .
Br10 Br 0.16463(15) 0.43735(16) 0.70982(17) 0.0645(9) Uani 0.25 1 d . . . . .
Br14 Br 0.5949(2) 0.7465(2) 0.2910(2) 0.1061(14) Uani 0.3 1 d . . . . .
Br12 Br 0.6172(3) 0.19575(18) 0.38914(14) 0.0992(13) Uani 0.3 1 d . . . . .
O199 O 0.1161(3) 0.21946(19) 0.22206(18) 0.0474(9) Uiso 1 1 d . . . . .
O212 O 0.9390(3) 0.50746(19) 0.88853(18) 0.0476(9) Uiso 1 1 d . . . . .
O211 O 0.8004(3) 0.4634(2) 0.8819(2) 0.0536(10) Uiso 1 1 d . . . . .
O210 O 0.8641(3) 0.5048(3) 0.5841(2) 0.0646(13) Uiso 1 1 d . . . . .
O208 O 0.5477(4) 0.6489(3) 0.2887(2) 0.0677(13) Uiso 1 1 d . . . . .
O213 O 0.5125(4) 0.5301(3) 0.8785(2) 0.0665(13) Uiso 1 1 d . . . . .
O202 O 0.4048(4) 0.2172(3) 0.1523(2) 0.0674(13) Uiso 1 1 d . . . . .
O196 O 0.7623(4) 0.0971(3) 0.3694(3) 0.0755(15) Uiso 1 1 d . . . . .
O193 O 0.7119(4) 0.3653(3) 0.5829(3) 0.0748(15) Uiso 1 1 d . . . . .
O201 O 0.2807(3) 0.2303(2) 0.2253(2) 0.0610(12) Uiso 1 1 d . . . . .
O207 O 0.3358(4) 0.4426(3) 0.7067(2) 0.0679(13) Uiso 1 1 d . . . . .
O204 O 0.3412(4) 0.4763(3) 0.7951(3) 0.0780(16) Uiso 1 1 d . . . . .
O194 O 0.5426(4) 0.3706(3) 0.6056(3) 0.0771(16) Uiso 1 1 d . . . . .
O198 O 0.2642(4) 0.6031(3) 0.8387(3) 0.0726(14) Uiso 1 1 d . . . . .
O209 O 0.8318(4) 0.5155(3) 0.4796(3) 0.0809(17) Uiso 1 1 d . . . . .
O200 O 0.3312(5) 0.1441(3) 0.3310(3) 0.0901(19) Uiso 1 1 d . . . . .
O197 O 0.8947(5) 0.1003(3) 0.4194(3) 0.0867(18) Uiso 1 1 d . . . . .
O195 O 0.4917(4) 0.2602(3) 0.6199(3) 0.0860(18) Uiso 1 1 d . . . . .
O205 O 0.1452(5) 0.6061(4) 0.7627(3) 0.092(2) Uiso 1 1 d . . . . .
O191 O 0.3063(5) 0.1325(4) 0.5282(4) 0.098(2) Uiso 1 1 d . . . . .
O203 O 0.4514(5) 0.4107(4) 0.8790(4) 0.100(2) Uiso 1 1 d . . . . .
Br73 Br 1.1019(10) 0.4610(6) 0.8633(8) 0.047(3) Uani 0.05 1 d . . . A 2
O192 O 0.9329(5) 0.2180(3) 0.5326(3) 0.0887(19) Uiso 1 1 d . . . . .
O206 O 0.8258(3) 0.5158(2) 0.2056(2) 0.0627(12) Uiso 1 1 d . . . B 1
Br13 Br 0.6610(2) 0.62644(15) 0.68037(14) 0.0831(9) Uani 0.3 1 d . . . C 2

loop_
_atom_site_aniso_label
_atom_site_aniso_U_11
_atom_site_aniso_U_22
_atom_site_aniso_U_33
_atom_site_aniso_U_23
_atom_site_aniso_U_13
_atom_site_aniso_U_12
Br2 0.0669(5) 0.0511(4) 0.0495(4) -0.0230(3) 0.0021(3) -0.0059(3)
Ni10 0.0288(4) 0.0251(4) 0.0329(4) -0.0128(3) 0.0002(3) -0.0002(3)
Br18 0.0668(5) 0.0481(3) 0.0459(3) -0.0166(3) 0.0038(3) -0.0108(3)
Ni1 0.0326(5) 0.0336(4) 0.0318(4) -0.0135(3) -0.0010(3) -0.0043(3)
Br11 0.0389(4) 0.0718(5) 0.0787(5) -0.0362(4) 0.0055(3) -0.0122(3)
Ni71 0.0285(4) 0.0266(4) 0.0360(4) -0.0139(3) 0.0004(3) -0.0049(3)
Ni37 0.0313(4) 0.0319(4) 0.0345(4) -0.0150(3) 0.0028(3) -0.0026(3)
Ni14 0.0352(5) 0.0392(5) 0.0453(5) -0.0225(4) 0.0052(4) -0.0126(4)
Br3 0.0347(4) 0.0553(4) 0.0969(7) -0.0201(4) -0.0015(4) -0.0019(3)
Br1 0.1152(12) 0.0495(6) 0.1054(10) -0.0438(6) -0.0165(8) -0.0083(6)
Br17 0.0857(12) 0.0557(8) 0.0618(9) -0.0263(7) 0.0068(8) -0.0062(7)
Br4 0.0635(11) 0.0495(9) 0.0853(13) -0.0393(9) -0.0127(9) 0.0081(8)
N86 0.031(2) 0.0251(18) 0.0318(19) -0.0129(15) 0.0019(15) -0.0026(15)
N7 0.0274(19) 0.0261(18) 0.0327(19) -0.0154(15) 0.0039(15) -0.0022(15)
N75 0.029(2) 0.0228(17) 0.039(2) -0.0142(15) -0.0014(16) -0.0003(14)
N56 0.041(2) 0.031(2) 0.036(2) -0.0170(17) 0.0055(18) -0.0091(17)
N107 0.034(2) 0.0286(19) 0.040(2) -0.0152(17) 0.0008(17) 0.0012(16)
N70 0.029(2) 0.029(2) 0.048(2) -0.0165(18) -0.0005(17) -0.0040(16)
O72 0.043(2) 0.033(2) 0.030(2) -0.0119(18) 0.0026(19) -0.0026(16)
N50 0.035(2) 0.0305(19) 0.0302(19) -0.0128(15) 0.0014(16) -0.0058(16)
N111 0.031(2) 0.0272(19) 0.039(2) -0.0143(16) 0.0047(16) -0.0006(15)
N40 0.031(2) 0.035(2) 0.036(2) -0.0147(17) 0.0007(16) -0.0059(16)
N163 0.045(3) 0.032(2) 0.035(2) -0.0110(17) -0.0005(18) -0.0122(18)
N157 0.034(2) 0.032(2) 0.040(2) -0.0150(17) -0.0003(17) -0.0074(17)
N21 0.035(2) 0.0259(18) 0.040(2) -0.0135(16) 0.0009(17) -0.0047(16)
N15 0.033(2) 0.0274(18) 0.0305(19) -0.0103(15) 0.0012(16) -0.0009(15)
O109 0.050(2) 0.048(2) 0.0321(18) -0.0174(16) 0.0041(16) -0.0131(18)
N4 0.030(2) 0.040(2) 0.034(2) -0.0157(17) -0.0008(16) -0.0045(17)
O144 0.065(3) 0.067(3) 0.063(3) -0.043(2) 0.003(2) -0.014(2)
C49 0.040(3) 0.029(2) 0.028(2) -0.0121(18) 0.0028(19) -0.0081(19)
C156 0.032(3) 0.028(2) 0.038(2) -0.0126(19) -0.0009(19) -0.0041(18)
N92 0.027(2) 0.033(2) 0.042(2) -0.0156(17) 0.0054(17) -0.0061(16)
C98 0.029(2) 0.028(2) 0.028(2) -0.0128(17) 0.0025(17) -0.0071(17)
N146 0.032(2) 0.043(2) 0.049(2) -0.029(2) 0.0040(19) -0.0081(18)
N100 0.0259(19) 0.0307(19) 0.036(2) -0.0171(16) 0.0018(15) 0.0008(15)
C10 0.035(2) 0.026(2) 0.030(2) -0.0132(17) 0.0027(18) -0.0018(18)
N178 0.030(2) 0.052(3) 0.035(2) -0.0213(19) 0.0013(17) -0.0083(19)
C118 0.030(2) 0.029(2) 0.029(2) -0.0147(17) 0.0027(17) -0.0042(18)
C169 0.031(2) 0.025(2) 0.038(2) -0.0139(18) 0.0017(19) -0.0020(17)
C93 0.031(2) 0.026(2) 0.026(2) -0.0104(16) -0.0009(17) -0.0050(17)
C121 0.034(2) 0.024(2) 0.032(2) -0.0120(17) 0.0039(18) -0.0037(18)
N127 0.033(2) 0.0267(18) 0.0322(19) -0.0131(15) -0.0014(15) -0.0023(15)
C82 0.027(2) 0.025(2) 0.032(2) -0.0123(17) 0.0016(17) -0.0029(16)
C61 0.037(3) 0.031(2) 0.042(3) -0.012(2) 0.006(2) -0.003(2)
C158 0.038(3) 0.028(2) 0.040(3) -0.011(2) -0.003(2) -0.008(2)
C45 0.029(2) 0.026(2) 0.032(2) -0.0058(17) 0.0014(18) -0.0041(17)
N36 0.036(2) 0.037(2) 0.048(2) -0.0237(19) 0.0001(19) -0.0007(18)
C48 0.031(2) 0.025(2) 0.035(2) -0.0071(18) -0.0029(18) -0.0053(17)
C46 0.037(3) 0.031(2) 0.031(2) -0.0093(18) 0.0007(19) -0.0079(19)
C116 0.033(2) 0.026(2) 0.032(2) -0.0097(18) 0.0064(18) -0.0052(18)
N63 0.029(2) 0.0275(19) 0.039(2) -0.0112(16) -0.0021(16) -0.0020(15)
C85 0.027(2) 0.028(2) 0.028(2) -0.0119(17) -0.0004(17) -0.0013(17)
C14 0.031(2) 0.0209(19) 0.032(2) -0.0079(17) 0.0032(18) -0.0020(17)
C96 0.045(3) 0.033(2) 0.041(3) -0.019(2) 0.005(2) -0.013(2)
C11 0.029(2) 0.027(2) 0.032(2) -0.0139(18) 0.0031(18) -0.0035(17)
O38 0.064(3) 0.039(2) 0.050(2) -0.0168(18) -0.007(2) -0.0115(19)
C154 0.035(3) 0.022(2) 0.033(2) -0.0099(17) -0.0031(18) -0.0036(18)
N135 0.027(2) 0.031(2) 0.045(2) -0.0208(18) 0.0046(17) -0.0077(16)
C152 0.037(3) 0.032(2) 0.045(3) -0.021(2) -0.003(2) -0.004(2)
C117 0.032(2) 0.028(2) 0.027(2) -0.0108(17) 0.0026(17) -0.0046(18)
C122 0.032(2) 0.032(2) 0.033(2) -0.0173(18) 0.0053(18) -0.0057(18)
C120 0.033(2) 0.025(2) 0.036(2) -0.0160(18) 0.0048(18) -0.0015(18)
N29 0.0240(19) 0.033(2) 0.039(2) -0.0166(17) 0.0026(16) -0.0017(15)
C47 0.031(2) 0.029(2) 0.029(2) -0.0094(17) -0.0025(18) -0.0040(18)
N171 0.028(2) 0.031(2) 0.040(2) -0.0126(17) -0.0037(16) -0.0022(16)
C9 0.040(3) 0.040(3) 0.029(2) -0.017(2) 0.0035(19) -0.002(2)
C13 0.036(3) 0.0216(19) 0.028(2) -0.0093(16) 0.0023(18) -0.0023(17)
C214 0.035(3) 0.032(2) 0.032(2) -0.0099(19) -0.0017(19) -0.0058(19)
C123 0.028(2) 0.030(2) 0.051(3) -0.020(2) 0.001(2) -0.0027(18)
C119 0.033(2) 0.025(2) 0.027(2) -0.0132(16) 0.0011(17) 0.0015(17)
C57 0.028(2) 0.025(2) 0.035(2) -0.0072(18) -0.0016(18) -0.0034(17)
C129 0.042(3) 0.031(2) 0.038(3) -0.018(2) 0.003(2) -0.001(2)
C83 0.032(2) 0.023(2) 0.028(2) -0.0099(17) -0.0007(17) -0.0038(17)
C60 0.034(3) 0.039(3) 0.047(3) -0.021(2) 0.005(2) -0.001(2)
C84 0.035(3) 0.026(2) 0.032(2) -0.0150(18) 0.0017(18) -0.0008(18)
C81 0.027(2) 0.0225(19) 0.032(2) -0.0090(17) -0.0005(17) -0.0006(16)
C128 0.035(3) 0.029(2) 0.034(2) -0.0157(18) 0.0011(19) 0.0014(19)
C77 0.037(3) 0.043(3) 0.058(3) -0.036(3) -0.002(2) -0.006(2)
C112 0.039(3) 0.024(2) 0.045(3) -0.011(2) 0.003(2) -0.0045(19)
C94 0.040(3) 0.029(2) 0.032(2) -0.0131(18) 0.0009(19) -0.0037(19)
C58 0.038(3) 0.030(2) 0.035(2) -0.0113(19) 0.000(2) -0.0075(19)
C80 0.035(2) 0.0201(19) 0.035(2) -0.0124(17) -0.0023(19) 0.0012(17)
C126 0.030(3) 0.036(2) 0.044(3) -0.020(2) -0.001(2) -0.0036(19)
C134 0.027(2) 0.032(2) 0.044(3) -0.019(2) 0.0027(19) -0.0012(18)
C86 0.031(2) 0.024(2) 0.032(2) -0.0056(17) -0.0001(18) -0.0031(17)
C164 0.030(2) 0.0205(19) 0.041(2) -0.0142(18) 0.0051(19) 0.0004(17)
C51 0.038(3) 0.033(2) 0.031(2) -0.0130(19) 0.0004(19) -0.005(2)
C16 0.030(2) 0.022(2) 0.040(2) -0.0114(18) 0.0022(19) -0.0046(17)
C168 0.033(3) 0.028(2) 0.045(3) -0.013(2) 0.004(2) -0.0034(19)
C25 0.059(4) 0.036(3) 0.041(3) -0.020(2) -0.015(2) -0.001(2)
C99 0.028(2) 0.029(2) 0.031(2) -0.0113(17) -0.0029(17) -0.0014(17)
C17 0.043(3) 0.026(2) 0.036(3) -0.0054(19) 0.003(2) 0.000(2)
C22 0.039(3) 0.022(2) 0.029(2) -0.0085(17) 0.0010(18) -0.0013(18)
C95 0.048(3) 0.024(2) 0.037(2) -0.0161(18) 0.004(2) -0.008(2)
C12 0.032(2) 0.023(2) 0.035(2) -0.0126(17) -0.0019(18) 0.0001(17)
C44 0.035(3) 0.053(3) 0.038(3) -0.021(2) 0.005(2) -0.010(2)
C131 0.038(3) 0.047(3) 0.048(3) -0.020(3) -0.011(2) 0.014(2)
C18 0.038(3) 0.036(3) 0.041(3) -0.004(2) 0.007(2) -0.009(2)
C133 0.033(3) 0.032(2) 0.042(3) -0.021(2) -0.002(2) 0.0008(19)
C159 0.043(3) 0.032(3) 0.046(3) -0.007(2) -0.006(2) -0.008(2)
C78 0.036(3) 0.045(3) 0.062(3) -0.039(3) 0.006(2) -0.003(2)
C62 0.029(2) 0.025(2) 0.039(2) -0.0082(18) 0.0016(19) -0.0041(18)
C27 0.038(3) 0.025(2) 0.034(2) -0.0110(18) -0.0010(19) -0.0053(18)
N142 0.048(3) 0.058(3) 0.043(3) -0.027(2) 0.010(2) -0.021(2)
C19 0.040(3) 0.040(3) 0.055(3) -0.014(2) 0.006(2) -0.015(2)
C170 0.036(3) 0.029(2) 0.043(3) -0.015(2) -0.003(2) -0.0053(19)
C23 0.037(3) 0.027(2) 0.033(2) -0.0144(18) 0.0001(19) 0.0035(18)
C172 0.046(3) 0.037(3) 0.039(3) -0.007(2) -0.010(2) -0.008(2)
C28 0.032(3) 0.028(2) 0.040(2) -0.0135(19) 0.0006(19) 0.0012(19)
C101 0.030(2) 0.034(2) 0.046(3) -0.021(2) -0.004(2) 0.0038(19)
C79 0.034(3) 0.033(2) 0.049(3) -0.022(2) 0.002(2) -0.0030(19)
C165 0.040(3) 0.024(2) 0.044(3) -0.0149(19) -0.005(2) 0.0021(19)
C153 0.035(3) 0.024(2) 0.042(3) -0.0136(19) -0.002(2) -0.0021(18)
C76 0.038(3) 0.031(2) 0.039(3) -0.018(2) -0.001(2) -0.004(2)
C136 0.045(3) 0.035(3) 0.047(3) -0.022(2) 0.007(2) -0.016(2)
C102 0.033(3) 0.033(2) 0.045(3) -0.016(2) -0.004(2) 0.004(2)
C65 0.034(3) 0.036(3) 0.047(3) -0.018(2) -0.009(2) -0.004(2)
C69 0.038(3) 0.029(2) 0.067(4) -0.019(2) -0.010(3) -0.008(2)
C97 0.037(3) 0.033(2) 0.034(2) -0.0128(19) -0.0034(19) -0.003(2)
C125 0.036(3) 0.041(3) 0.061(3) -0.024(3) -0.006(2) -0.004(2)
C155 0.034(3) 0.025(2) 0.038(2) -0.0117(19) -0.0024(19) -0.0042(18)
C64 0.037(3) 0.041(3) 0.038(3) -0.017(2) -0.004(2) -0.005(2)
C137 0.045(3) 0.051(3) 0.043(3) -0.017(2) 0.003(2) -0.020(3)
C106 0.041(3) 0.033(2) 0.041(3) -0.011(2) -0.006(2) 0.004(2)
C162 0.055(4) 0.041(3) 0.041(3) -0.010(2) -0.005(2) -0.021(3)
C87 0.029(2) 0.035(2) 0.044(3) -0.018(2) 0.002(2) -0.0057(19)
C132 0.036(3) 0.042(3) 0.050(3) -0.024(2) -0.008(2) 0.008(2)
C113 0.051(3) 0.029(2) 0.053(3) -0.020(2) 0.008(3) -0.005(2)
C55 0.047(3) 0.049(3) 0.048(3) -0.030(3) 0.008(2) -0.007(2)
C167 0.045(3) 0.030(2) 0.042(3) -0.016(2) 0.013(2) -0.008(2)
C24 0.050(3) 0.033(2) 0.036(3) -0.017(2) -0.004(2) 0.000(2)
C26 0.037(3) 0.037(3) 0.046(3) -0.019(2) -0.005(2) -0.001(2)
C20 0.031(3) 0.031(2) 0.048(3) -0.011(2) 0.000(2) -0.0034(19)
C130 0.060(4) 0.031(3) 0.043(3) -0.014(2) -0.002(3) 0.010(2)
C166 0.053(3) 0.030(2) 0.037(3) -0.013(2) 0.005(2) -0.006(2)
C114 0.040(3) 0.042(3) 0.065(4) -0.033(3) 0.005(3) -0.008(2)
C52 0.047(3) 0.050(3) 0.047(3) -0.025(3) 0.000(2) -0.011(3)
C115 0.032(3) 0.032(2) 0.045(3) -0.020(2) 0.003(2) -0.0062(19)
C89 0.035(3) 0.078(5) 0.075(4) -0.055(4) 0.010(3) -0.009(3)
C59 0.040(3) 0.036(3) 0.047(3) -0.020(2) 0.004(2) -0.006(2)
C161 0.061(4) 0.028(2) 0.051(3) -0.003(2) 0.001(3) -0.015(2)
C68 0.055(4) 0.036(3) 0.079(5) -0.016(3) -0.012(3) -0.015(3)
C150 0.032(3) 0.040(3) 0.080(4) -0.022(3) -0.003(3) 0.001(2)
C151 0.038(3) 0.034(2) 0.053(3) -0.025(2) 0.000(2) -0.007(2)
C148 0.034(3) 0.064(4) 0.096(6) -0.043(4) -0.002(3) -0.004(3)
C8 0.039(3) 0.059(3) 0.037(3) -0.019(2) 0.001(2) -0.009(3)
C53 0.058(4) 0.067(4) 0.042(3) -0.030(3) -0.002(3) -0.015(3)
C124 0.039(3) 0.035(3) 0.064(4) -0.024(3) 0.001(3) -0.007(2)
C54 0.054(4) 0.054(3) 0.046(3) -0.033(3) 0.003(3) -0.004(3)
C91 0.035(3) 0.048(3) 0.068(4) -0.034(3) 0.008(3) -0.009(2)
C88 0.032(3) 0.054(3) 0.055(3) -0.035(3) 0.003(2) -0.004(2)
C105 0.043(3) 0.050(3) 0.050(3) -0.010(3) -0.005(3) 0.009(3)
C147 0.032(3) 0.058(4) 0.070(4) -0.041(3) 0.009(3) -0.007(2)
C42 0.031(3) 0.089(5) 0.053(4) -0.035(3) 0.006(3) -0.009(3)
C41 0.031(3) 0.055(3) 0.041(3) -0.022(2) 0.005(2) -0.009(2)
C31 0.031(3) 0.052(3) 0.044(3) -0.031(2) 0.004(2) -0.003(2)
C34 0.039(3) 0.061(4) 0.101(6) -0.054(4) -0.002(3) 0.012(3)
C5 0.038(3) 0.054(3) 0.036(3) -0.018(2) 0.001(2) -0.008(2)
C30 0.034(3) 0.041(3) 0.036(2) -0.015(2) 0.007(2) -0.005(2)
C175 0.043(3) 0.079(5) 0.060(4) -0.022(4) -0.020(3) -0.008(3)
C66 0.047(3) 0.049(3) 0.059(4) -0.020(3) -0.015(3) -0.011(3)
C6 0.043(3) 0.080(5) 0.029(3) -0.013(3) 0.002(2) -0.014(3)
C160 0.047(3) 0.033(3) 0.060(4) -0.008(3) -0.003(3) -0.007(2)
C173 0.043(3) 0.047(3) 0.037(3) -0.011(2) -0.005(2) -0.009(2)
C43 0.038(3) 0.083(5) 0.045(3) -0.034(3) -0.003(2) -0.013(3)
C177 0.041(3) 0.053(3) 0.052(3) -0.026(3) 0.000(2) -0.015(3)
C103 0.038(3) 0.048(3) 0.056(3) -0.019(3) -0.002(3) 0.013(3)
C35 0.046(3) 0.047(3) 0.070(4) -0.033(3) -0.009(3) 0.010(3)
C33 0.033(3) 0.086(5) 0.099(6) -0.067(5) 0.013(3) 0.004(3)
C90 0.035(3) 0.072(4) 0.072(4) -0.043(4) 0.015(3) -0.014(3)
C149 0.037(3) 0.051(4) 0.112(6) -0.035(4) -0.010(4) 0.002(3)
C32 0.039(3) 0.071(4) 0.056(4) -0.033(3) 0.013(3) -0.006(3)
C176 0.060(4) 0.067(4) 0.061(4) -0.033(3) -0.003(3) -0.022(3)
C139 0.082(6) 0.098(6) 0.055(4) -0.034(4) 0.021(4) -0.060(5)
C104 0.038(3) 0.060(4) 0.059(4) -0.019(3) -0.010(3) 0.017(3)
C67 0.048(4) 0.043(3) 0.085(5) -0.030(3) -0.020(3) -0.012(3)
C7 0.043(3) 0.081(5) 0.039(3) -0.013(3) 0.007(2) -0.020(3)
C141 0.075(5) 0.110(7) 0.064(4) -0.057(5) 0.040(4) -0.058(5)
C138 0.062(4) 0.068(4) 0.050(3) -0.026(3) 0.009(3) -0.034(4)
C174 0.044(3) 0.060(4) 0.055(4) -0.018(3) -0.014(3) -0.005(3)
C140 0.119(9) 0.140(9) 0.057(5) -0.056(6) 0.041(5) -0.079(8)
Br5 0.0934(9) 0.0507(6) 0.0767(7) -0.0158(5) -0.0183(6) -0.0204(6)
Br19 0.0640(5) 0.0383(4) 0.0960(7) -0.0155(4) 0.0006(5) 0.0010(3)
Br6 0.0648(6) 0.0947(8) 0.0494(5) -0.0290(5) 0.0006(4) -0.0040(5)
Br7 0.0373(9) 0.1067(17) 0.0770(13) -0.0283(12) -0.0198(9) 0.0148(10)
Br8 0.0508(12) 0.0412(10) 0.0778(15) -0.0275(10) -0.0126(11) 0.0031(9)
Br9 0.0478(12) 0.0593(13) 0.0870(17) -0.0420(13) -0.0027(11) -0.0095(10)
Br39 0.0260(10) 0.098(2) 0.0668(15) -0.0194(14) -0.0020(9) -0.0003(11)
Br10 0.0304(12) 0.091(2) 0.118(3) -0.087(2) 0.0195(14) -0.0231(13)
Br14 0.070(2) 0.116(3) 0.164(4) -0.090(3) -0.034(2) 0.010(2)
Br12 0.153(4) 0.089(2) 0.0573(16) -0.0240(15) -0.0168(19) -0.033(2)
Br73 0.058(8) 0.038(6) 0.052(8) -0.025(6) 0.007(7) -0.008(5)
Br13 0.094(2) 0.0779(18) 0.0738(17) -0.0388(15) -0.0136(16) 0.0315(17)

loop_
_atom_type_symbol
_atom_type_description
_atom_type_scat_dispersion_real
_atom_type_scat_dispersion_imag
_atom_type_scat_source
C C 0.0181 0.0091 'International Tables Vol C Tables 4.2.6.8 and 6.1.1.4'
H H 0.0000 0.0000 'International Tables Vol C Tables 4.2.6.8 and 6.1.1.4'
Br Br -0.6763 1.2805 'International Tables Vol C Tables 4.2.6.8 and 6.1.1.4'
N N 0.0311 0.0180 'International Tables Vol C Tables 4.2.6.8 and 6.1.1.4'
Ni Ni -3.0029 0.5091 'International Tables Vol C Tables 4.2.6.8 and 6.1.1.4'
O O 0.0492 0.0322 'International Tables Vol C Tables 4.2.6.8 and 6.1.1.4'

loop_
_exptl_crystal_face_index_h
_exptl_crystal_face_index_k
_exptl_crystal_face_index_l
_exptl_crystal_face_perp_dist
_exptl_oxdiff_crystal_face_indexfrac_h
_exptl_oxdiff_crystal_face_indexfrac_k
_exptl_oxdiff_crystal_face_indexfrac_l
_exptl_oxdiff_crystal_face_x
_exptl_oxdiff_crystal_face_y
_exptl_oxdiff_crystal_face_z
1 -9 9 0.0314 1.0001 -9.0007 8.9989 0.0940 -0.9759 -0.2804
-11 -1 -3 0.1342 -11.0000 -0.9984 -2.9989 -0.0455 0.5121 -0.8765
10 6 0 0.1448 10.0000 5.9987 -0.0005 -0.0774 -0.0611 0.9576
-2 -5 -17 0.0675 -2.0002 -4.9994 -16.9995 0.7074 0.7321 0.0485
-11 -6 -1 0.1331 -11.0000 -5.9986 -0.9993 0.0927 0.1513 -1.0216
1 4 17 0.0512 1.0002 3.9995 16.9995 -0.6835 -0.7463 -0.1528
10 -2 2 0.1354 10.0000 -2.0016 1.9988 0.1817 -0.5740 0.7482
-2 -14 -14 0.0800 -2.0001 -13.9997 -14.0002 0.9751 0.1149 -0.2013
0 12 -4 0.0487 -0.0001 12.0005 -3.9990 -0.3570 0.8230 0.3331
1 15 13 0.0763 1.0001 14.9999 13.0004 -1.0002 0.0260 0.1588
0 -11 6 0.0301 0.0001 -11.0005 5.9990 0.2533 -0.8797 -0.3494

loop_
_geom_angle_atom_site_label_1
_geom_angle_atom_site_label_2
_geom_angle_atom_site_label_3
_geom_angle
_geom_angle_site_symmetry_1
_geom_angle_site_symmetry_3
N7 Ni10 N107 177.14(17) . .
N7 Ni10 N111 77.99(16) . .
N7 Ni10 O109 87.98(17) . .
N7 Ni10 N100 98.21(16) . .
N7 Ni10 N127 78.60(16) . .
N107 Ni10 N111 99.89(17) . .
N107 Ni10 O109 93.99(18) . .
N107 Ni10 N100 79.89(17) . .
N107 Ni10 N127 103.54(17) . .
N111 Ni10 N100 92.36(16) . .
O109 Ni10 N111 90.69(17) . .
O109 Ni10 N100 173.55(17) . .
O109 Ni10 N127 87.34(16) . .
N127 Ni10 N111 156.57(17) . .
N127 Ni10 N100 92.09(16) . .
N21 Ni1 Br2 86.98(12) . .
N21 Ni1 N4 156.43(18) . .
N21 Ni1 N171 91.05(17) . .
N15 Ni1 Br2 87.07(12) . .
N15 Ni1 N21 78.23(17) . .
N15 Ni1 N4 78.21(17) . .
N15 Ni1 N178 176.55(19) . .
N15 Ni1 N171 98.43(17) . .
N4 Ni1 Br2 90.93(13) . .
N4 Ni1 N171 93.26(17) . .
N178 Ni1 Br2 95.75(14) . .
N178 Ni1 N21 103.85(18) . .
N178 Ni1 N4 99.72(18) . .
N178 Ni1 N171 78.87(18) . .
N171 Ni1 Br2 173.66(12) . .
N86 Ni71 N75 77.94(16) . .
N86 Ni71 N70 177.02(18) . .
N86 Ni71 O72 90.91(17) . .
N86 Ni71 N92 78.08(17) . .
N86 Ni71 N63 97.70(16) . .
N86 Ni71 Br73 86.7(3) . .
N75 Ni71 N63 89.95(16) . .
N75 Ni71 Br73 99.0(4) . .
N70 Ni71 N75 101.90(17) . .
N70 Ni71 O72 92.05(18) . .
N70 Ni71 N92 102.11(18) . .
N70 Ni71 N63 79.32(17) . .
N70 Ni71 Br73 96.2(3) . .
O72 Ni71 N75 87.60(18) . .
O72 Ni71 N92 91.78(19) . .
O72 Ni71 N63 170.35(18) . .
N92 Ni71 N75 156.00(17) . .
N92 Ni71 N63 94.24(17) . .
N92 Ni71 Br73 78.6(4) . .
N63 Ni71 Br73 170.7(4) . .
N56 Ni37 N29 93.16(17) . .
N50 Ni37 N56 77.72(17) . .
N50 Ni37 N40 78.57(17) . .
N50 Ni37 N36 176.93(18) . .
N50 Ni37 O38 89.94(19) . .
N50 Ni37 N29 99.22(16) . .
N40 Ni37 N56 156.23(18) . .
N40 Ni37 N29 92.20(17) . .
N36 Ni37 N56 99.56(18) . .
N36 Ni37 N40 104.18(18) . .
N36 Ni37 O38 91.4(2) . .
N36 Ni37 N29 79.42(17) . .
O38 Ni37 N56 88.41(17) . .
O38 Ni37 N40 89.96(17) . .
O38 Ni37 N29 170.84(18) . .
N163 Ni14 N135 93.16(17) . .
N157 Ni14 N163 78.33(18) . .
N157 Ni14 O144 89.3(2) . .
N157 Ni14 N146 78.53(18) . .
N157 Ni14 N135 97.73(17) . .
N157 Ni14 N142 176.9(2) . .
O144 Ni14 N163 88.3(2) . .
O144 Ni14 N146 89.2(2) . .
O144 Ni14 N135 172.98(19) . .
N146 Ni14 N163 156.74(18) . .
N146 Ni14 N135 92.17(17) . .
N142 Ni14 N163 99.4(2) . .
N142 Ni14 O144 92.8(2) . .
N142 Ni14 N146 103.8(2) . .
N142 Ni14 N135 80.16(18) . .
C85 N86 Ni71 119.6(3) . .
C85 N86 C81 121.2(4) . .
C81 N86 Ni71 119.2(3) . .
C121 N7 Ni10 118.7(3) . .
C117 N7 Ni10 119.7(3) . .
C117 N7 C121 121.5(4) . .
C80 N75 Ni71 113.8(3) . .
C80 N75 C76 119.1(4) . .
C76 N75 Ni71 126.8(4) . .
C51 N56 Ni37 114.6(3) . .
C51 N56 C55 117.4(5) . .
C55 N56 Ni37 128.0(4) . .
C102 N107 Ni10 114.0(4) . .
C102 N107 C106 119.4(5) . .
C106 N107 Ni10 126.6(4) . .
C65 N70 Ni71 114.9(4) . .
C69 N70 Ni71 126.9(4) . .
C69 N70 C65 118.2(5) . .
Ni71 O72 H72A 112.3 . .
Ni71 O72 H72B 111.9 . .
H72A O72 H72B 106.6 . .
C49 N50 Ni37 120.1(3) . .
C49 N50 C46 120.9(5) . .
C46 N50 Ni37 118.9(4) . .
C116 N111 Ni10 113.4(3) . .
C112 N111 Ni10 127.9(4) . .
C112 N111 C116 118.5(5) . .
C214 N40 Ni37 114.3(3) . .
C214 N40 C41 118.0(5) . .
C41 N40 Ni37 127.6(4) . .
C158 N163 Ni14 113.2(3) . .
C162 N163 Ni14 128.5(4) . .
C162 N163 C158 118.1(5) . .
C156 N157 Ni14 118.9(4) . .
C156 N157 C152 122.5(5) . .
C152 N157 Ni14 118.5(4) . .
C16 N21 Ni1 115.2(3) . .
C16 N21 C20 117.6(5) . .
C20 N21 Ni1 127.1(4) . .
C10 N15 Ni1 119.5(3) . .
C14 N15 Ni1 118.6(3) . .
C14 N15 C10 121.9(4) . .
Ni10 O109 H10A 110.0 . .
Ni10 O109 H10B 110.2 . .
H10A O109 H10B 108.6 . .
C9 N4 Ni1 113.4(3) . .
C5 N4 Ni1 127.7(4) . .
C5 N4 C9 119.0(5) . .
Ni14 O144 H14A 113.6 . .
Ni14 O144 H14B 112.6 . .
H14A O144 H14B 105.4 . .
N50 C49 C48 121.6(4) . .
N50 C49 C51 113.0(5) . .
C48 C49 C51 125.3(5) . .
N157 C156 C158 114.7(5) . .
N157 C156 C155 121.0(5) . .
C155 C156 C158 124.3(5) . .
C87 N92 Ni71 114.4(3) . .
C91 N92 Ni71 127.7(4) . .
C91 N92 C87 117.9(5) . .
C93 C98 C99 122.3(4) . .
C97 C98 C93 117.8(4) . .
C97 C98 C99 119.9(4) . .
C151 N146 Ni14 113.2(4) . .
C147 N146 Ni14 128.0(4) . .
C147 N146 C151 118.7(5) . .
Ni10 N100 H100 106.3 . .
C99 N100 Ni10 121.2(3) . .
C99 N100 H100 106.3 . .
C99 N100 C101 110.8(4) . .
C101 N100 Ni10 105.0(3) . .
C101 N100 H100 106.3 . .
N15 C10 C11 120.2(4) . .
N15 C10 C9 113.8(5) . .
C11 C10 C9 126.0(5) . .
C173 N178 Ni1 114.1(4) . .
C177 N178 Ni1 127.1(4) . .
C177 N178 C173 118.8(5) . .
C117 C118 H118 120.9 . .
C117 C118 C119 118.3(4) . .
C119 C118 H118 120.9 . .
C164 C169 C168 119.5(5) . .
C164 C169 C170 120.7(4) . .
C168 C169 C170 119.7(5) . .
C98 C93 C83 123.6(4) . .
C94 C93 C98 120.9(4) . .
C94 C93 C83 115.4(4) . .
N7 C121 C122 114.0(4) . .
N7 C121 C120 119.7(5) . .
C120 C121 C122 126.3(4) . .
C122 N127 Ni10 113.2(3) . .
C126 N127 Ni10 127.6(3) . .
C126 N127 C122 119.2(4) . .
C83 C82 H82 120.2 . .
C81 C82 H82 120.2 . .
C81 C82 C83 119.6(4) . .
C60 C61 H61 118.7 . .
C86 C61 H61 118.7 . .
C86 C61 C60 122.6(5) . .
N163 C158 C156 114.5(5) . .
N163 C158 C159 122.2(5) . .
C159 C158 C156 123.3(5) . .
C48 C45 C47 117.8(5) . .
C48 C45 C57 124.0(5) . .
C47 C45 C57 117.9(4) . .
C31 N36 Ni37 114.4(4) . .
C31 N36 C35 118.6(5) . .
C35 N36 Ni37 126.9(5) . .
C49 C48 C45 119.3(5) . .
C49 C48 H48 120.3 . .
C45 C48 H48 120.3 . .
N50 C46 C47 121.2(5) . .
N50 C46 C214 113.3(5) . .
C47 C46 C214 125.6(5) . .
N111 C116 C117 114.7(4) . .
N111 C116 C115 121.4(5) . .
C115 C116 C117 123.8(5) . .
Ni71 N63 H63 107.2 . .
C62 N63 Ni71 119.0(3) . .
C62 N63 H63 107.2 . .
C64 N63 Ni71 106.1(3) . .
C64 N63 H63 107.2 . .
C64 N63 C62 109.7(4) . .
N86 C85 C84 121.0(4) . .
N86 C85 C87 113.2(4) . .
C84 C85 C87 125.8(4) . .
N15 C14 C13 120.3(4) . .
N15 C14 C16 114.3(4) . .
C13 C14 C16 125.5(4) . .
C95 C96 H96 119.5 . .
C95 C96 C97 121.0(5) . .
C97 C96 H96 119.5 . .
C10 C11 H11 119.8 . .
C10 C11 C12 120.4(5) . .
C12 C11 H11 119.8 . .
Ni37 O38 H38A 111.5 . .
Ni37 O38 H38B 111.8 . .
H38A O38 H38B 107.2 . .
C153 C154 C164 121.2(4) . .
C153 C154 C155 118.7(5) . .
C155 C154 C164 119.9(5) . .
Ni14 N135 H135 107.0 . .
C134 N135 Ni14 121.4(3) . .
C134 N135 H135 107.0 . .
C134 N135 C136 108.5(4) . .
C136 N135 Ni14 105.1(3) . .
C136 N135 H135 107.0 . .
N157 C152 C153 119.5(5) . .
N157 C152 C151 114.2(5) . .
C153 C152 C151 126.3(5) . .
N7 C117 C118 121.4(4) . .
N7 C117 C116 113.6(4) . .
C118 C117 C116 125.0(5) . .
N127 C122 C121 115.4(4) . .
N127 C122 C123 121.1(5) . .
C123 C122 C121 123.5(5) . .
C121 C120 H120 119.9 . .
C119 C120 C121 120.3(4) . .
C119 C120 H120 119.9 . .
Ni37 N29 H29 106.9 . .
C28 N29 Ni37 121.5(3) . .
C28 N29 H29 106.9 . .
C28 N29 C30 108.9(4) . .
C30 N29 Ni37 104.9(3) . .
C30 N29 H29 106.9 . .
C45 C47 H47 120.5 . .
C46 C47 C45 119.1(5) . .
C46 C47 H47 120.5 . .
Ni1 N171 H171 106.3 . .
C170 N171 Ni1 122.3(3) 2_757 .
C170 N171 H171 106.3 2_757 .
C172 N171 Ni1 106.0(3) . .
C172 N171 H171 106.3 . .
C172 N171 C170 108.8(4) . 2_757
N4 C9 C10 115.1(5) . .
N4 C9 C8 121.5(5) . .
C8 C9 C10 123.4(5) . .
C14 C13 H13 120.4 . .
C14 C13 C12 119.2(4) . .
C12 C13 H13 120.4 . .
N40 C214 C46 114.9(4) . .
N40 C214 C44 122.5(5) . .
C44 C214 C46 122.6(5) . .
C122 C123 H123 120.3 . .
C122 C123 C124 119.4(5) . .
C124 C123 H123 120.3 . .
C118 C119 C128 120.7(4) . .
C120 C119 C118 118.7(4) . .
C120 C119 C128 120.4(4) . .
C58 C57 C45 117.1(5) . .
C58 C57 C86 118.2(5) . .
C86 C57 C45 124.6(5) . .
C128 C129 H129 119.4 . .
C130 C129 H129 119.4 . .
C130 C129 C128 121.2(5) . .
C82 C83 C93 121.6(4) . .
C82 C83 C84 118.4(4) . .
C84 C83 C93 119.6(4) . .
C61 C60 H60 120.3 . .
C59 C60 C61 119.3(5) . .
C59 C60 H60 120.3 . .
C85 C84 C83 119.4(4) . .
C85 C84 H84 120.3 . .
C83 C84 H84 120.3 . .
N86 C81 C82 120.3(4) . .
N86 C81 C80 113.3(4) . .
C82 C81 C80 126.3(4) . .
C129 C128 C119 115.8(5) . .
C129 C128 C133 120.7(5) . .
C133 C128 C119 123.5(4) . .
C78 C77 H77 120.4 . .
C76 C77 H77 120.4 . .
C76 C77 C78 119.2(5) . .
N111 C112 H112 118.5 . .
N111 C112 C113 123.0(5) . .
C113 C112 H112 118.5 . .
C93 C94 H94 120.0 . .
C93 C94 C95 120.1(5) . .
C95 C94 H94 120.0 . .
C57 C58 H58 118.9 . .
C59 C58 C57 122.2(5) . .
C59 C58 H58 118.9 . .
N75 C80 C81 115.4(4) . .
N75 C80 C79 121.6(4) . .
C79 C80 C81 122.9(5) . .
N127 C126 H126 118.3 . .
N127 C126 C125 123.4(5) . .
C125 C126 H126 118.3 . .
N135 C134 H13A 108.8 . .
N135 C134 H13B 108.8 . .
N135 C134 C133 113.7(4) . .
H13A C134 H13B 107.7 . .
C133 C134 H13A 108.8 . .
C133 C134 H13B 108.8 . .
C61 C86 C57 118.3(5) . .
C61 C86 C62 120.0(5) . .
C57 C86 C62 121.6(4) . .
C169 C164 C154 123.8(5) . .
C169 C164 C165 119.5(5) . .
C165 C164 C154 116.4(5) . .
N56 C51 C49 114.5(5) . .
N56 C51 C52 122.6(5) . .
C52 C51 C49 122.9(5) . .
N21 C16 C14 113.7(4) . .
N21 C16 C17 122.4(5) . .
C17 C16 C14 123.9(5) . .
C169 C168 H168 120.3 . .
C167 C168 C169 119.5(5) . .
C167 C168 H168 120.3 . .
C24 C25 H25 119.9 . .
C24 C25 C26 120.1(5) . .
C26 C25 H25 119.9 . .
C98 C99 H99A 108.8 . .
C98 C99 H99B 108.8 . .
N100 C99 C98 113.7(4) . .
N100 C99 H99A 108.8 . .
N100 C99 H99B 108.8 . .
H99A C99 H99B 107.7 . .
C16 C17 H17 120.8 . .
C18 C17 C16 118.4(5) . .
C18 C17 H17 120.8 . .
C27 C22 C12 124.2(4) . .
C23 C22 C12 116.4(4) . .
C23 C22 C27 119.3(5) . .
C96 C95 C94 119.4(5) . .
C96 C95 H95 120.3 . .
C94 C95 H95 120.3 . .
C11 C12 C13 117.9(4) . .
C11 C12 C22 122.1(5) . .
C13 C12 C22 119.7(4) . .
C214 C44 H44 120.8 . .
C43 C44 C214 118.5(5) . .
C43 C44 H44 120.8 . .
C132 C131 H131 119.7 . .
C130 C131 H131 119.7 . .
C130 C131 C132 120.6(5) . .
C17 C18 H18 120.1 . .
C19 C18 C17 119.7(5) . .
C19 C18 H18 120.1 . .
C128 C133 C134 122.2(5) . .
C128 C133 C132 116.8(5) . .
C132 C133 C134 120.9(5) . .
C158 C159 H159 120.5 . .
C160 C159 C158 119.0(6) . .
C160 C159 H159 120.5 . .
C77 C78 H78 120.8 . .
C79 C78 C77 118.4(5) . .
C79 C78 H78 120.8 . .
N63 C62 C86 114.4(4) . .
N63 C62 H62A 108.7 . .
N63 C62 H62B 108.7 . .
C86 C62 H62A 108.7 . .
C86 C62 H62B 108.7 . .
H62A C62 H62B 107.6 . .
C22 C27 C28 121.5(5) . .
C26 C27 C22 118.2(5) . .
C26 C27 C28 120.3(5) . .
C137 N142 Ni14 115.1(4) . .
C137 N142 C141 118.8(6) . .
C141 N142 Ni14 126.1(5) . .
C18 C19 H19 120.4 . .
C18 C19 C20 119.1(6) . .
C20 C19 H19 120.4 . .
C169 C170 H17A 108.8 . .
C169 C170 H17B 108.8 . .
N171 C170 C169 113.7(4) 2_757 .
N171 C170 H17A 108.8 2_757 .
N171 C170 H17B 108.8 2_757 .
H17A C170 H17B 107.7 . .
C22 C23 H23 119.4 . .
C24 C23 C22 121.1(5) . .
C24 C23 H23 119.4 . .
N171 C172 H17C 109.8 . .
N171 C172 H17D 109.8 . .
N171 C172 C173 109.4(4) . .
H17C C172 H17D 108.2 . .
C173 C172 H17C 109.8 . .
C173 C172 H17D 109.8 . .
N29 C28 C27 112.4(4) . .
N29 C28 H28A 109.1 . .
N29 C28 H28B 109.1 . .
C27 C28 H28A 109.1 . .
C27 C28 H28B 109.1 . .
H28A C28 H28B 107.8 . .
N100 C101 H10C 109.6 . .
N100 C101 H10D 109.6 . .
N100 C101 C102 110.1(4) . .
H10C C101 H10D 108.2 . .
C102 C101 H10C 109.6 . .
C102 C101 H10D 109.6 . .
C80 C79 H79 120.1 . .
C78 C79 C80 119.9(5) . .
C78 C79 H79 120.1 . .
C164 C165 H165 119.5 . .
C166 C165 C164 121.0(5) . .
C166 C165 H165 119.5 . .
C154 C153 H153 120.1 . .
C152 C153 C154 119.8(5) . .
C152 C153 H153 120.1 . .
N75 C76 C77 121.8(5) . .
N75 C76 H76 119.1 . .
C77 C76 H76 119.1 . .
N135 C136 H13C 109.7 . .
N135 C136 H13D 109.7 . .
N135 C136 C137 109.6(4) . .
H13C C136 H13D 108.2 . .
C137 C136 H13C 109.7 . .
C137 C136 H13D 109.7 . .
N107 C102 C101 116.6(5) . .
N107 C102 C103 121.0(5) . .
C103 C102 C101 122.4(5) . .
N70 C65 C64 116.1(5) . .
N70 C65 C66 122.5(5) . .
C66 C65 C64 121.4(5) . .
N70 C69 H69 118.9 . .
N70 C69 C68 122.2(6) . .
C68 C69 H69 118.9 . .
C98 C97 H97 119.6 . .
C96 C97 C98 120.8(5) . .
C96 C97 H97 119.6 . .
C126 C125 H125 121.0 . .
C126 C125 C124 118.0(5) . .
C124 C125 H125 121.0 . .
C156 C155 C154 118.4(5) . .
C156 C155 H155 120.8 . .
C154 C155 H155 120.8 . .
N63 C64 C65 110.6(4) . .
N63 C64 H64A 109.5 . .
N63 C64 H64B 109.5 . .
C65 C64 H64A 109.5 . .
C65 C64 H64B 109.5 . .
H64A C64 H64B 108.1 . .
N142 C137 C136 115.7(5) . .
N142 C137 C138 121.2(6) . .
C138 C137 C136 123.0(6) . .
N107 C106 H106 118.9 . .
N107 C106 C105 122.3(6) . .
C105 C106 H106 118.9 . .
N163 C162 H162 118.9 . .
N163 C162 C161 122.2(6) . .
C161 C162 H162 118.9 . .
N92 C87 C85 114.6(4) . .
N92 C87 C88 122.3(5) . .
C88 C87 C85 123.1(5) . .
C131 C132 C133 121.4(6) . .
C131 C132 H132 119.3 . .
C133 C132 H132 119.3 . .
C112 C113 H113 121.0 . .
C112 C113 C114 118.1(5) . .
C114 C113 H113 121.0 . .
N56 C55 H55 118.3 . .
C54 C55 N56 123.4(6) . .
C54 C55 H55 118.3 . .
C168 C167 H167 119.4 . .
C166 C167 C168 121.3(5) . .
C166 C167 H167 119.4 . .
C25 C24 C23 119.5(5) . .
C25 C24 H24 120.3 . .
C23 C24 H24 120.3 . .
C25 C26 H26 119.2 . .
C27 C26 C25 121.7(5) . .
C27 C26 H26 119.2 . .
N21 C20 C19 122.7(5) . .
N21 C20 H20 118.6 . .
C19 C20 H20 118.6 . .
C129 C130 H130 120.3 . .
C131 C130 C129 119.3(5) . .
C131 C130 H130 120.3 . .
C165 C166 H166 120.5 . .
C167 C166 C165 119.1(5) . .
C167 C166 H166 120.5 . .
C113 C114 H114 120.1 . .
C115 C114 C113 119.7(5) . .
C115 C114 H114 120.1 . .
C51 C52 H52 120.2 . .
C51 C52 C53 119.6(6) . .
C53 C52 H52 120.2 . .
C116 C115 C114 119.2(5) . .
C116 C115 H115 120.4 . .
C114 C115 H115 120.4 . .
C88 C89 H89 120.6 . .
C88 C89 C90 118.8(6) . .
C90 C89 H89 120.6 . .
C60 C59 C58 119.4(5) . .
C60 C59 H59 120.3 . .
C58 C59 H59 120.3 . .
C162 C161 H161 119.9 . .
C162 C161 C160 120.2(5) . .
C160 C161 H161 119.9 . .
C69 C68 H68 120.3 . .
C67 C68 C69 119.4(6) . .
C67 C68 H68 120.3 . .
C151 C150 H150 120.2 . .
C149 C150 H150 120.2 . .
C149 C150 C151 119.6(7) . .
N146 C151 C152 115.4(5) . .
N146 C151 C150 121.3(5) . .
C150 C151 C152 123.2(5) . .
C147 C148 H148 120.8 . .
C147 C148 C149 118.5(6) . .
C149 C148 H148 120.8 . .
C9 C8 H8 120.3 . .
C9 C8 C7 119.3(6) . .
C7 C8 H8 120.3 . .
C52 C53 H53 121.3 . .
C52 C53 C54 117.4(6) . .
C54 C53 H53 121.3 . .
C123 C124 C125 118.9(5) . .
C123 C124 H124 120.5 . .
C125 C124 H124 120.5 . .
C55 C54 C53 119.6(5) . .
C55 C54 H54 120.2 . .
C53 C54 H54 120.2 . .
N92 C91 H91 118.2 . .
N92 C91 C90 123.6(6) . .
C90 C91 H91 118.2 . .
C87 C88 H88 120.3 . .
C89 C88 C87 119.3(5) . .
C89 C88 H88 120.3 . .
C106 C105 H105 120.6 . .
C104 C105 C106 118.8(6) . .
C104 C105 H105 120.6 . .
N146 C147 C148 123.4(6) . .
N146 C147 H147 118.3 . .
C148 C147 H147 118.3 . .
C41 C42 H42 120.0 . .
C41 C42 C43 119.9(6) . .
C43 C42 H42 120.0 . .
N40 C41 H41 119.0 . .
C42 C41 N40 122.0(5) . .
C42 C41 H41 119.0 . .
N36 C31 C30 116.0(5) . .
N36 C31 C32 122.3(6) . .
C32 C31 C30 121.7(6) . .
C35 C34 H34 120.1 . .
C33 C34 H34 120.1 . .
C33 C34 C35 119.9(7) . .
N4 C5 H5 119.0 . .
N4 C5 C6 122.0(6) . .
C6 C5 H5 119.0 . .
N29 C30 C31 109.7(4) . .
N29 C30 H30A 109.7 . .
N29 C30 H30B 109.7 . .
C31 C30 H30A 109.7 . .
C31 C30 H30B 109.7 . .
H30A C30 H30B 108.2 . .
C176 C175 H175 120.5 . .
C176 C175 C174 119.1(6) . .
C174 C175 H175 120.5 . .
C65 C66 H66 120.4 . .
C65 C66 C67 119.1(6) . .
C67 C66 H66 120.4 . .
C5 C6 H6 120.3 . .
C7 C6 C5 119.3(5) . .
C7 C6 H6 120.3 . .
C159 C160 C161 118.1(6) . .
C159 C160 H160 120.9 . .
C161 C160 H160 120.9 . .
N178 C173 C172 116.6(5) . .
N178 C173 C174 121.8(6) . .
C174 C173 C172 121.6(6) . .
C44 C43 C42 119.0(6) . .
C44 C43 H43 120.5 . .
C42 C43 H43 120.5 . .
N178 C177 H177 119.2 . .
N178 C177 C176 121.6(6) . .
C176 C177 H177 119.2 . .
C102 C103 H103 120.1 . .
C104 C103 C102 119.9(6) . .
C104 C103 H103 120.1 . .
N36 C35 C34 122.0(7) . .
N36 C35 H35 119.0 . .
C34 C35 H35 119.0 . .
C34 C33 H33 120.2 . .
C34 C33 C32 119.6(6) . .
C32 C33 H33 120.2 . .
C89 C90 H90 121.0 . .
C91 C90 C89 117.9(6) . .
C91 C90 H90 121.0 . .
C150 C149 C148 118.4(7) . .
C150 C149 H149 120.8 . .
C148 C149 H149 120.8 . .
C31 C32 C33 117.6(7) . .
C31 C32 H32 121.2 . .
C33 C32 H32 121.2 . .
C175 C176 C177 120.2(6) . .
C175 C176 H176 119.9 . .
C177 C176 H176 119.9 . .
C138 C139 H139 120.8 . .
C138 C139 C140 118.3(7) . .
C140 C139 H139 120.8 . .
C105 C104 C103 118.7(6) . .
C105 C104 H104 120.7 . .
C103 C104 H104 120.7 . .
C68 C67 C66 118.4(6) . .
C68 C67 H67 120.8 . .
C66 C67 H67 120.8 . .
C8 C7 H7 120.6 . .
C6 C7 C8 118.8(6) . .
C6 C7 H7 120.6 . .
N142 C141 H141 118.8 . .
N142 C141 C140 122.3(8) . .
C140 C141 H141 118.8 . .
C137 C138 C139 119.9(7) . .
C137 C138 H138 120.1 . .
C139 C138 H138 120.1 . .
C175 C174 C173 118.5(7) . .
C175 C174 H174 120.7 . .
C173 C174 H174 120.7 . .
C139 C140 H140 120.3 . .
C141 C140 C139 119.3(8) . .
C141 C140 H140 120.3 . .

loop_
_geom_bond_atom_site_label_1
_geom_bond_atom_site_label_2
_geom_bond_distance
_geom_bond_site_symmetry_2
Br2 Ni1 2.6288(11) .
Ni10 N7 1.997(4) .
Ni10 N107 2.054(4) .
Ni10 N111 2.127(5) .
Ni10 O109 2.079(4) .
Ni10 N100 2.137(4) .
Ni10 N127 2.115(4) .
Ni1 N21 2.093(4) .
Ni1 N15 1.988(4) .
Ni1 N4 2.117(5) .
Ni1 N178 2.055(5) .
Ni1 N171 2.133(4) .
Ni71 N86 1.993(4) .
Ni71 N75 2.119(4) .
Ni71 N70 2.060(5) .
Ni71 O72 2.080(4) .
Ni71 N92 2.108(4) .
Ni71 N63 2.147(4) .
Ni71 Br73 2.596(18) .
Ni37 N56 2.118(5) .
Ni37 N50 2.002(4) .
Ni37 N40 2.093(4) .
Ni37 N36 2.058(5) .
Ni37 O38 2.092(4) .
Ni37 N29 2.130(4) .
Ni14 N163 2.125(5) .
Ni14 N157 1.990(4) .
Ni14 O144 2.083(5) .
Ni14 N146 2.113(5) .
Ni14 N135 2.139(4) .
Ni14 N142 2.028(5) .
N86 C85 1.335(6) .
N86 C81 1.352(6) .
N7 C121 1.342(6) .
N7 C117 1.337(7) .
N75 C80 1.351(7) .
N75 C76 1.355(6) .
N56 C51 1.350(7) .
N56 C55 1.352(7) .
N107 C102 1.340(7) .
N107 C106 1.340(7) .
N70 C65 1.345(7) .
N70 C69 1.341(7) .
O72 H72A 0.8961 .
O72 H72B 0.8960 .
N50 C49 1.334(7) .
N50 C46 1.336(7) .
N111 C116 1.366(7) .
N111 C112 1.336(7) .
N40 C214 1.350(7) .
N40 C41 1.360(7) .
N163 C158 1.354(7) .
N163 C162 1.341(7) .
N157 C156 1.325(7) .
N157 C152 1.340(7) .
N21 C16 1.344(7) .
N21 C20 1.349(7) .
N15 C10 1.343(7) .
N15 C14 1.342(6) .
O109 H10A 0.8641 .
O109 H10B 0.8629 .
N4 C9 1.366(7) .
N4 C5 1.329(7) .
O144 H14A 0.9173 .
O144 H14B 0.9164 .
C49 C48 1.384(7) .
C49 C51 1.504(7) .
C156 C158 1.482(7) .
C156 C155 1.394(7) .
N92 C87 1.345(7) .
N92 C91 1.346(7) .
C98 C93 1.413(7) .
C98 C99 1.515(6) .
C98 C97 1.405(7) .
N146 C151 1.351(7) .
N146 C147 1.342(8) .
N100 H100 0.9800 .
N100 C99 1.472(6) .
N100 C101 1.480(6) .
C10 C11 1.378(7) .
C10 C9 1.469(7) .
N178 C173 1.343(8) .
N178 C177 1.337(8) .
C118 H118 0.9300 .
C118 C117 1.391(7) .
C118 C119 1.408(6) .
C169 C164 1.388(7) .
C169 C168 1.412(7) .
C169 C170 1.538(7) .
C93 C83 1.505(6) .
C93 C94 1.392(7) .
C121 C122 1.476(7) .
C121 C120 1.394(7) .
N127 C122 1.359(6) .
N127 C126 1.327(7) .
C82 H82 0.9300 .
C82 C83 1.391(6) .
C82 C81 1.388(7) .
C61 H61 0.9300 .
C61 C60 1.401(8) .
C61 C86 1.376(7) .
C158 C159 1.398(8) .
C45 C48 1.393(7) .
C45 C47 1.425(7) .
C45 C57 1.496(7) .
N36 C31 1.341(8) .
N36 C35 1.350(8) .
C48 H48 0.9300 .
C46 C47 1.382(7) .
C46 C214 1.498(7) .
C116 C117 1.484(7) .
C116 C115 1.374(7) .
N63 H63 0.9800 .
N63 C62 1.478(6) .
N63 C64 1.474(7) .
C85 C84 1.378(7) .
C85 C87 1.497(7) .
C14 C13 1.390(7) .
C14 C16 1.484(7) .
C96 H96 0.9300 .
C96 C95 1.376(8) .
C96 C97 1.395(7) .
C11 H11 0.9300 .
C11 C12 1.393(7) .
O38 H38A 0.8874 .
O38 H38B 0.8879 .
C154 C164 1.481(7) .
C154 C153 1.398(7) .
C154 C155 1.405(7) .
N135 H135 0.9800 .
N135 C134 1.491(6) .
N135 C136 1.491(7) .
C152 C153 1.393(8) .
C152 C151 1.468(8) .
C122 C123 1.386(7) .
C120 H120 0.9300 .
C120 C119 1.384(7) .
N29 H29 0.9800 .
N29 C28 1.490(6) .
N29 C30 1.492(6) .
C47 H47 0.9300 .
N171 H171 0.9800 .
N171 C170 1.477(7) 2_757
N171 C172 1.470(7) .
C9 C8 1.381(8) .
C13 H13 0.9300 .
C13 C12 1.417(7) .
C214 C44 1.392(8) .
C123 H123 0.9300 .
C123 C124 1.387(8) .
C119 C128 1.502(7) .
C57 C58 1.403(7) .
C57 C86 1.429(7) .
C129 H129 0.9300 .
C129 C128 1.398(7) .
C129 C130 1.380(8) .
C83 C84 1.405(7) .
C60 H60 0.9300 .
C60 C59 1.381(8) .
C84 H84 0.9300 .
C81 C80 1.468(6) .
C128 C133 1.404(8) .
C77 H77 0.9300 .
C77 C78 1.405(8) .
C77 C76 1.380(8) .
C112 H112 0.9300 .
C112 C113 1.378(8) .
C94 H94 0.9300 .
C94 C95 1.403(7) .
C58 H58 0.9300 .
C58 C59 1.383(8) .
C80 C79 1.385(8) .
C126 H126 0.9300 .
C126 C125 1.378(8) .
C134 H13A 0.9700 .
C134 H13B 0.9700 .
C134 C133 1.491(7) .
C86 C62 1.515(7) .
C164 C165 1.412(7) .
C51 C52 1.369(8) .
C16 C17 1.398(7) .
C168 H168 0.9300 .
C168 C167 1.409(8) .
C25 H25 0.9300 .
C25 C24 1.382(9) .
C25 C26 1.399(8) .
C99 H99A 0.9700 .
C99 H99B 0.9700 .
C17 H17 0.9300 .
C17 C18 1.377(8) .
C22 C12 1.491(7) .
C22 C27 1.416(7) .
C22 C23 1.414(7) .
C95 H95 0.9300 .
C44 H44 0.9300 .
C44 C43 1.376(8) .
C131 H131 0.9300 .
C131 C132 1.389(9) .
C131 C130 1.375(10) .
C18 H18 0.9300 .
C18 C19 1.363(9) .
C133 C132 1.420(7) .
C159 H159 0.9300 .
C159 C160 1.379(8) .
C78 H78 0.9300 .
C78 C79 1.379(7) .
C62 H62A 0.9700 .
C62 H62B 0.9700 .
C27 C28 1.524(7) .
C27 C26 1.389(8) .
N142 C137 1.353(8) .
N142 C141 1.356(8) .
C19 H19 0.9300 .
C19 C20 1.382(8) .
C170 N171 1.477(7) 2_757
C170 H17A 0.9700 .
C170 H17B 0.9700 .
C23 H23 0.9300 .
C23 C24 1.383(8) .
C172 H17C 0.9700 .
C172 H17D 0.9700 .
C172 C173 1.500(8) .
C28 H28A 0.9700 .
C28 H28B 0.9700 .
C101 H10C 0.9700 .
C101 H10D 0.9700 .
C101 C102 1.495(7) .
C79 H79 0.9300 .
C165 H165 0.9300 .
C165 C166 1.397(8) .
C153 H153 0.9300 .
C76 H76 0.9300 .
C136 H13C 0.9700 .
C136 H13D 0.9700 .
C136 C137 1.513(8) .
C102 C103 1.387(8) .
C65 C64 1.512(8) .
C65 C66 1.371(8) .
C69 H69 0.9300 .
C69 C68 1.385(9) .
C97 H97 0.9300 .
C125 H125 0.9300 .
C125 C124 1.404(8) .
C155 H155 0.9300 .
C64 H64A 0.9700 .
C64 H64B 0.9700 .
C137 C138 1.380(9) .
C106 H106 0.9300 .
C106 C105 1.384(8) .
C162 H162 0.9300 .
C162 C161 1.375(10) .
C87 C88 1.387(8) .
C132 H132 0.9300 .
C113 H113 0.9300 .
C113 C114 1.386(9) .
C55 H55 0.9300 .
C55 C54 1.337(9) .
C167 H167 0.9300 .
C167 C166 1.372(9) .
C24 H24 0.9300 .
C26 H26 0.9300 .
C20 H20 0.9300 .
C130 H130 0.9300 .
C166 H166 0.9300 .
C114 H114 0.9300 .
C114 C115 1.383(8) .
C52 H52 0.9300 .
C52 C53 1.385(9) .
C115 H115 0.9300 .
C89 H89 0.9300 .
C89 C88 1.387(9) .
C89 C90 1.399(9) .
C59 H59 0.9300 .
C161 H161 0.9300 .
C161 C160 1.389(9) .
C68 H68 0.9300 .
C68 C67 1.372(11) .
C150 H150 0.9300 .
C150 C151 1.399(9) .
C150 C149 1.383(9) .
C148 H148 0.9300 .
C148 C147 1.371(11) .
C148 C149 1.413(12) .
C8 H8 0.9300 .
C8 C7 1.391(9) .
C53 H53 0.9300 .
C53 C54 1.412(10) .
C124 H124 0.9300 .
C54 H54 0.9300 .
C91 H91 0.9300 .
C91 C90 1.382(9) .
C88 H88 0.9300 .
C105 H105 0.9300 .
C105 C104 1.381(10) .
C147 H147 0.9300 .
C42 H42 0.9300 .
C42 C41 1.359(9) .
C42 C43 1.390(9) .
C41 H41 0.9300 .
C31 C30 1.508(8) .
C31 C32 1.377(8) .
C34 H34 0.9300 .
C34 C35 1.370(10) .
C34 C33 1.339(13) .
C5 H5 0.9300 .
C5 C6 1.398(9) .
C30 H30A 0.9700 .
C30 H30B 0.9700 .
C175 H175 0.9300 .
C175 C176 1.360(12) .
C175 C174 1.377(11) .
C66 H66 0.9300 .
C66 C67 1.397(10) .
C6 H6 0.9300 .
C6 C7 1.379(10) .
C160 H160 0.9300 .
C173 C174 1.402(8) .
C43 H43 0.9300 .
C177 H177 0.9300 .
C177 C176 1.385(10) .
C103 H103 0.9300 .
C103 C104 1.384(9) .
C35 H35 0.9300 .
C33 H33 0.9300 .
C33 C32 1.418(11) .
C90 H90 0.9300 .
C149 H149 0.9300 .
C32 H32 0.9300 .
C176 H176 0.9300 .
C139 H139 0.9300 .
C139 C138 1.387(11) .
C139 C140 1.394(14) .
C104 H104 0.9300 .
C67 H67 0.9300 .
C7 H7 0.9300 .
C141 H141 0.9300 .
C141 C140 1.363(11) .
C138 H138 0.9300 .
C174 H174 0.9300 .
C140 H140 0.9300 .

loop_
_smtbx_masks_void_nr
_smtbx_masks_void_average_x
_smtbx_masks_void_average_y
_smtbx_masks_void_average_z
_smtbx_masks_void_volume
_smtbx_masks_void_count_electrons
1 -0.455 0.000 0.500 1521.6 371.2
2 0.500 0.000 0.000 630.5 177.6
3 0.500 0.500 0.000 122.7 36.7
